data_4132837
loop_
_publ_author_name
'Evariste, Sloane'
'Khalil, Ali Moustafa'
'Moussa, Mehdi Elsayed'
'Chan, Alan Kwun-Wa'
'Hong, Eugene Yau-Hin'
'Wong, Hok-Lai'
'Le Guennic, Boris'
'Calvez, Guillaume'
'Costuas, Karine'
'Yam, Vivian Wing-Wah'
'Lescop, Christophe'

_publ_section_title
;
 Adaptive Coordination-Driven Supramolecular Syntheses toward New
 Polymetallic Cu(I) Luminescent Assemblies.
;
_journal_issue 39
_journal_name_full 'Journal of the American Chemical Society'
_journal_page_first 12521
_journal_page_last 12526
_journal_paper_doi 10.1021/jacs.8b06901
_journal_volume 140
_journal_year 2018
_chemical_formula_moiety 'C208 H176 Cl0 Cu8 F0 N8 Ni P16'
_chemical_formula_sum 'C208 H176 Cl0 Cu8 F0 N8 Ni P16'
_chemical_formula_weight 3850.12
_space_group_IT_number 14
_space_group_name_Hall '-P 2yn'
_space_group_name_H-M_alt 'P 1 21/n 1'
_symmetry_cell_setting monoclinic
_symmetry_space_group_name_H-M 'P 1 21/n 1'
_atom_sites_solution_hydrogens geom
_atom_sites_solution_primary direct
_atom_sites_solution_secondary difmap
_audit_creation_method SHELXL-97
_cell_angle_alpha 90.00
_cell_angle_beta 109.8050(10)
_cell_angle_gamma 90.00
_cell_formula_units_Z 4
_cell_length_a 21.9819(8)
_cell_length_b 40.8081(14)
_cell_length_c 26.4575(8)
_cell_measurement_reflns_used 9776
_cell_measurement_temperature 150(2)
_cell_measurement_theta_max 27.49
_cell_measurement_theta_min 2.43
_cell_volume 22329.6(13)
_computing_structure_refinement 'SHELXL-97 (Sheldrick, 1997)'
_computing_structure_solution 'SHELXS-97 (Sheldrick, 1990)'
_diffrn_ambient_temperature 150(2)
_diffrn_measured_fraction_theta_full 0.999
_diffrn_measured_fraction_theta_max 0.999
_diffrn_measurement_device_type CCD
_diffrn_measurement_method none
_diffrn_radiation_monochromator graphite
_diffrn_radiation_source 'fine-focus sealed tube'
_diffrn_radiation_type MoK\a
_diffrn_radiation_wavelength 0.71073
_diffrn_reflns_av_R_equivalents 0.0609
_diffrn_reflns_av_sigmaI/netI 0.0870
_diffrn_reflns_limit_h_max 27
_diffrn_reflns_limit_h_min -28
_diffrn_reflns_limit_k_max 52
_diffrn_reflns_limit_k_min -50
_diffrn_reflns_limit_l_max 34
_diffrn_reflns_limit_l_min -23
_diffrn_reflns_number 163631
_diffrn_reflns_theta_full 27.51
_diffrn_reflns_theta_max 27.51
_diffrn_reflns_theta_min 0.96
_diffrn_standards_decay_% none
_exptl_absorpt_coefficient_mu 0.989
_exptl_absorpt_correction_type none
_exptl_crystal_colour white
_exptl_crystal_density_diffrn 1.145
_exptl_crystal_density_method 'not measured'
_exptl_crystal_description needle
_exptl_crystal_F_000 7920
_exptl_crystal_size_max 0.4
_exptl_crystal_size_mid 0.1
_exptl_crystal_size_min 0.08
_refine_diff_density_max 0.918
_refine_diff_density_min -0.716
_refine_diff_density_rms 0.161
_refine_ls_extinction_method none
_refine_ls_goodness_of_fit_ref 1.056
_refine_ls_hydrogen_treatment constr
_refine_ls_matrix_type full
_refine_ls_number_parameters 2134
_refine_ls_number_reflns 51265
_refine_ls_number_restraints 0
_refine_ls_restrained_S_all 1.056
_refine_ls_R_factor_all 0.0801
_refine_ls_R_factor_gt 0.0479
_refine_ls_shift/su_max 0.003
_refine_ls_shift/su_mean 0.000
_refine_ls_structure_factor_coef Fsqd
_refine_ls_weighting_details 'calc w=1/[\s^2^(Fo^2^)+(0.0607P)^2^+0.0000P] where P=(Fo^2^+2Fc^2^)/3'
_refine_ls_weighting_scheme calc
_refine_ls_wR_factor_gt 0.1282
_refine_ls_wR_factor_ref 0.1361
_reflns_number_gt 32388
_reflns_number_total 51265
_reflns_threshold_expression >2sigma(I)
_cod_data_source_file ja8b06901_si_001.cif
_cod_data_source_block sq
_cod_original_sg_symbol_H-M P21/n
_cod_database_code 4132837

loop_
_symmetry_equiv_pos_as_xyz
'x, y, z'
'-x+1/2, y+1/2, -z+1/2'
'-x, -y, -z'
'x-1/2, -y-1/2, z-1/2'

loop_
_atom_site_label
_atom_site_type_symbol
_atom_site_fract_x
_atom_site_fract_y
_atom_site_fract_z
_atom_site_U_iso_or_equiv
_atom_site_adp_type
_atom_site_occupancy
_atom_site_symmetry_multiplicity
_atom_site_calc_flag
_atom_site_refinement_flags
_atom_site_disorder_assembly
_atom_site_disorder_group
Ni1 Ni 0.99578(2) 0.034291(10) 0.247079(17) 0.01322(9) Uani 1 1 d . B .
Cu1 Cu 0.83196(2) -0.088130(11) 0.181925(17) 0.01949(10) Uani 1 1 d . . .
Cu2 Cu 0.77940(2) -0.012319(10) 0.192525(16) 0.01525(9) Uani 1 1 d . . .
Cu3 Cu 0.81238(2) 0.107345(10) 0.214690(17) 0.01582(9) Uani 1 1 d . . .
Cu4 Cu 0.91595(2) 0.172897(11) 0.258057(18) 0.02105(10) Uani 1 1 d . . .
Cu5 Cu 1.14222(2) 0.156812(11) 0.260586(17) 0.01903(10) Uani 1 1 d . . .
Cu6 Cu 1.21007(2) 0.081664(10) 0.297551(16) 0.01531(9) Uani 1 1 d . . .
Cu7 Cu 1.17870(2) -0.039213(10) 0.289942(16) 0.01612(9) Uani 1 1 d . . .
Cu8 Cu 1.06801(2) -0.101099(11) 0.284518(17) 0.01944(10) Uani 1 1 d . . .
P1 P 0.81930(4) -0.07384(2) 0.09654(4) 0.01751(19) Uani 1 1 d . A .
P2 P 0.73020(4) -0.01925(2) 0.10201(4) 0.01549(19) Uani 1 1 d . A .
P3 P 0.74311(5) -0.10790(2) 0.19574(4) 0.0180(2) Uani 1 1 d . A .
P4 P 0.73336(4) -0.04084(2) 0.24259(4) 0.01584(19) Uani 1 1 d . . .
P5 P 0.76957(4) 0.14230(2) 0.14642(4) 0.01681(19) Uani 1 1 d . . .
P6 P 0.83574(5) 0.20373(2) 0.20394(4) 0.0203(2) Uani 1 1 d . . .
P7 P 0.78676(4) 0.12085(2) 0.28857(4) 0.01664(19) Uani 1 1 d . . .
P8 P 0.90295(5) 0.16451(2) 0.33825(4) 0.0195(2) Uani 1 1 d . . .
P9 P 1.15191(4) 0.14592(2) 0.17972(4) 0.01673(19) Uani 1 1 d . . .
P10 P 1.24756(4) 0.09163(2) 0.22815(4) 0.01466(18) Uani 1 1 d . . .
P11 P 1.23420(4) 0.17667(2) 0.32004(4) 0.01698(19) Uani 1 1 d . . .
P12 P 1.26992(4) 0.10945(2) 0.37110(4) 0.01509(18) Uani 1 1 d . . .
P13 P 1.21524(4) -0.07604(2) 0.24397(4) 0.01533(19) Uani 1 1 d . A .
P14 P 1.13947(5) -0.13343(2) 0.26546(4) 0.0194(2) Uani 1 1 d . A .
P15 P 1.21743(4) -0.05322(2) 0.37870(4) 0.01650(19) Uani 1 1 d . A .
P16 P 1.09881(5) -0.09256(2) 0.37414(4) 0.01761(19) Uani 1 1 d . A .
C501 C 0.97674(17) -0.09619(8) 0.24566(13) 0.0238(8) Uani 0.50 1 d P A 1
N501 N 0.92134(16) -0.09348(8) 0.22561(13) 0.0209(7) Uani 0.50 1 d P A 1
N601 N 0.97674(17) -0.09619(8) 0.24566(13) 0.0238(8) Uani 0.50 1 d P A 2
C601 C 0.92134(16) -0.09348(8) 0.22561(13) 0.0209(7) Uani 0.50 1 d P A 2
C502 C 0.75979(16) 0.03554(8) 0.19533(13) 0.0188(7) Uani 0.50 1 d P B 1
N502 N 0.76877(15) 0.06351(8) 0.19822(12) 0.0190(7) Uani 0.50 1 d P B 1
N602 N 0.75979(16) 0.03554(8) 0.19533(13) 0.0188(7) Uani 0.50 1 d P B 2
C602 C 0.76877(15) 0.06351(8) 0.19822(12) 0.0190(7) Uani 0.50 1 d P B 2
C503 C 1.00159(17) 0.16616(9) 0.25624(14) 0.0260(8) Uani 0.50 1 d P C 1
N503 N 1.05563(16) 0.16234(9) 0.26071(13) 0.0226(8) Uani 0.50 1 d P C 1
N603 N 1.00159(17) 0.16616(9) 0.25624(14) 0.0260(8) Uani 0.50 1 d P C 2
C603 C 1.05563(16) 0.16234(9) 0.26071(13) 0.0226(8) Uani 0.50 1 d P C 2
C504 C 1.22779(15) 0.03307(8) 0.30296(12) 0.0183(7) Uani 0.50 1 d P D 1
N504 N 1.21935(15) 0.00515(8) 0.29675(12) 0.0192(7) Uani 0.50 1 d P D 1
N604 N 1.22779(15) 0.03307(8) 0.30296(12) 0.0183(7) Uani 0.50 1 d P D 2
C604 C 1.21935(15) 0.00515(8) 0.29675(12) 0.0192(7) Uani 0.50 1 d P D 2
C505 C 0.92245(17) 0.00742(8) 0.22938(13) 0.0159(7) Uani 1 1 d . . .
N505 N 0.87565(14) -0.00749(7) 0.21897(11) 0.0168(6) Uani 1 1 d . B .
C506 C 0.93982(16) 0.07006(9) 0.23542(13) 0.0164(7) Uani 1 1 d . . .
N506 N 0.90264(14) 0.09104(7) 0.22785(11) 0.0174(6) Uani 1 1 d . B .
C507 C 1.06831(16) 0.06173(8) 0.26850(13) 0.0161(7) Uani 1 1 d . . .
N507 N 1.11465(14) 0.07730(7) 0.28131(12) 0.0186(6) Uani 1 1 d . B .
C508 C 1.05077(16) -0.00169(8) 0.25499(13) 0.0155(7) Uani 1 1 d . . .
N508 N 1.08705(14) -0.02311(7) 0.26093(11) 0.0186(6) Uani 1 1 d . B .
C1 C 0.87657(17) -0.04620(8) 0.08224(14) 0.0170(7) Uani 1 1 d . . .
C2 C 0.93044(17) -0.03573(8) 0.12444(14) 0.0170(7) Uani 1 1 d . A .
H2 H 0.9356 -0.0420 0.1602 0.020 Uiso 1 1 calc R . .
C3 C 0.97688(17) -0.01596(9) 0.11429(15) 0.0214(8) Uani 1 1 d . . .
H3 H 1.0132 -0.0085 0.1432 0.026 Uiso 1 1 calc R A .
C4 C 0.97007(18) -0.00731(9) 0.06268(15) 0.0223(8) Uani 1 1 d . A .
H4 H 1.0022 0.0058 0.0559 0.027 Uiso 1 1 calc R . .
C5 C 0.91627(19) -0.01759(10) 0.01978(15) 0.0265(9) Uani 1 1 d . . .
H5 H 0.9117 -0.0115 -0.0160 0.032 Uiso 1 1 calc R A .
C6 C 0.86976(19) -0.03675(10) 0.02976(15) 0.0261(9) Uani 1 1 d . A .
H6 H 0.8329 -0.0436 0.0008 0.031 Uiso 1 1 calc R . .
C7 C 0.8190(2) -0.10970(9) 0.0546(2) 0.0222(18) Uani 0.711(8) 1 d PG A 1
C8 C 0.8652(2) -0.13344(11) 0.07852(17) 0.046(2) Uani 0.711(8) 1 d PG A 1
H8 H 0.8959 -0.1298 0.1132 0.056 Uiso 0.711(8) 1 calc PR A 1
C9 C 0.8663(3) -0.16257(10) 0.0516(2) 0.066(3) Uani 0.711(8) 1 d PG A 1
H9 H 0.8978 -0.1788 0.0679 0.079 Uiso 0.711(8) 1 calc PR A 1
C10 C 0.8213(3) -0.16796(10) 0.0008(2) 0.063(3) Uani 0.711(8) 1 d PG A 1
H10 H 0.8220 -0.1879 -0.0176 0.076 Uiso 0.711(8) 1 calc PR A 1
C11 C 0.7751(2) -0.14422(14) -0.02306(17) 0.043(2) Uani 0.711(8) 1 d PG A 1
H11 H 0.7444 -0.1479 -0.0578 0.052 Uiso 0.711(8) 1 calc PR A 1
C12 C 0.7740(2) -0.11509(12) 0.0038(2) 0.0284(17) Uani 0.711(8) 1 d PG A 1
H12 H 0.7425 -0.0989 -0.0125 0.034 Uiso 0.711(8) 1 calc PR A 1
C207 C 0.8317(6) -0.1080(3) 0.0567(6) 0.027(5) Uiso 0.289(8) 1 d PG A 2
C208 C 0.8937(5) -0.1208(2) 0.0701(4) 0.026(3) Uiso 0.289(8) 1 d PG A 2
H208 H 0.9281 -0.1116 0.0989 0.031 Uiso 0.289(8) 1 calc PR A 2
C209 C 0.9056(5) -0.1470(3) 0.0412(4) 0.039(4) Uiso 0.289(8) 1 d PG A 2
H209 H 0.9480 -0.1557 0.0503 0.047 Uiso 0.289(8) 1 calc PR A 2
C210 C 0.8553(6) -0.1604(3) -0.0010(4) 0.034(4) Uiso 0.289(8) 1 d PG A 2
H210 H 0.8634 -0.1784 -0.0208 0.041 Uiso 0.289(8) 1 calc PR A 2
C211 C 0.7933(5) -0.1476(4) -0.0144(5) 0.039(5) Uiso 0.289(8) 1 d PG A 2
H211 H 0.7589 -0.1568 -0.0432 0.047 Uiso 0.289(8) 1 calc PR A 2
C212 C 0.7814(5) -0.1214(4) 0.0145(7) 0.021(4) Uiso 0.289(8) 1 d PG A 2
H212 H 0.7390 -0.1126 0.0054 0.025 Uiso 0.289(8) 1 calc PR A 2
C13 C 0.73910(17) -0.05588(9) 0.06403(14) 0.0192(8) Uani 1 1 d . A 2
H13A H 0.7053 -0.0721 0.0631 0.023 Uiso 1 1 calc R A 2
H13B H 0.7339 -0.0497 0.0266 0.023 Uiso 1 1 calc R A 2
C14 C 0.74882(17) 0.01301(9) 0.06156(14) 0.0184(8) Uani 1 1 d . A 2
C15 C 0.80376(18) 0.03213(9) 0.08347(15) 0.0226(8) Uani 1 1 d . A 2
H15 H 0.8301 0.0291 0.1199 0.027 Uiso 1 1 calc R A 2
C16 C 0.8204(2) 0.05559(10) 0.05251(17) 0.0313(10) Uani 1 1 d . A 2
H16 H 0.8583 0.0685 0.0676 0.038 Uiso 1 1 calc R A 2
C17 C 0.7816(2) 0.06006(10) -0.00036(18) 0.0357(11) Uani 1 1 d . A 2
H17 H 0.7928 0.0762 -0.0216 0.043 Uiso 1 1 calc R A 2
C18 C 0.7270(2) 0.04138(10) -0.02262(16) 0.0335(10) Uani 1 1 d . A 2
H18 H 0.7009 0.0445 -0.0591 0.040 Uiso 1 1 calc R A 2
C19 C 0.70975(19) 0.01787(10) 0.00842(15) 0.0253(9) Uani 1 1 d . A 2
H19 H 0.6715 0.0053 -0.0067 0.030 Uiso 1 1 calc R A 2
C20 C 0.64298(17) -0.01538(9) 0.08586(13) 0.0183(8) Uani 1 1 d . A 2
C21 C 0.59977(18) -0.04162(10) 0.07151(14) 0.0259(9) Uani 1 1 d . A 2
H21 H 0.6149 -0.0628 0.0667 0.031 Uiso 1 1 calc R A 2
C22 C 0.53444(19) -0.03694(12) 0.06414(16) 0.0355(11) Uani 1 1 d . A 2
H22 H 0.5055 -0.0550 0.0546 0.043 Uiso 1 1 calc R A 2
C23 C 0.51157(19) -0.00662(12) 0.07054(16) 0.0359(11) Uani 1 1 d . A 2
H23 H 0.4668 -0.0036 0.0647 0.043 Uiso 1 1 calc R A 2
C24 C 0.55358(19) 0.01964(11) 0.08559(16) 0.0327(10) Uani 1 1 d . A 2
H24 H 0.5378 0.0406 0.0907 0.039 Uiso 1 1 calc R A 2
C25 C 0.61918(18) 0.01544(10) 0.09325(15) 0.0267(9) Uani 1 1 d . A 2
H25 H 0.6478 0.0336 0.1035 0.032 Uiso 1 1 calc R A 2
C26 C 0.75823(19) -0.13674(9) 0.25163(15) 0.0226(8) Uani 1 1 d . A 2
C27 C 0.8202(2) -0.14761(11) 0.2761(2) 0.0466(13) Uani 1 1 d . A 2
H27 H 0.8538 -0.1393 0.2646 0.056 Uiso 1 1 calc R A 2
C28 C 0.8348(3) -0.17054(13) 0.3173(2) 0.0690(19) Uani 1 1 d . A 2
H28 H 0.8777 -0.1784 0.3332 0.083 Uiso 1 1 calc R A 2
C29 C 0.7862(3) -0.18169(12) 0.33496(19) 0.0568(16) Uani 1 1 d . A 2
H29 H 0.7959 -0.1967 0.3641 0.068 Uiso 1 1 calc R A 2
C30 C 0.7236(3) -0.17112(11) 0.31032(17) 0.0421(12) Uani 1 1 d . A 2
H30 H 0.6900 -0.1792 0.3219 0.051 Uiso 1 1 calc R A 2
C31 C 0.7096(2) -0.14870(10) 0.26863(16) 0.0311(10) Uani 1 1 d . A 2
H31 H 0.6664 -0.1415 0.2516 0.037 Uiso 1 1 calc R A 2
C32 C 0.68713(19) -0.12999(9) 0.13834(15) 0.024 Uani 0.992(3) 1 d P A 1
C33 C 0.7129(2) -0.14657(10) 0.10428(16) 0.035 Uani 0.992(3) 1 d P A 1
H33 H 0.7583 -0.1472 0.1121 0.042 Uiso 0.992(3) 1 calc PR A 1
C34 C 0.6716(3) -0.16223(12) 0.05854(18) 0.051 Uani 0.992(3) 1 d P A 1
H34 H 0.6892 -0.1732 0.0349 0.062 Uiso 0.992(3) 1 calc PR A 1
C35 C 0.6059(3) -0.16195(12) 0.04743(18) 0.053 Uani 0.992(3) 1 d P A 1
H35 H 0.5784 -0.1727 0.0162 0.064 Uiso 0.992(3) 1 calc PR A 1
C36 C 0.5794(2) -0.14608(11) 0.08173(18) 0.043 Uani 0.992(3) 1 d P A 1
H36 H 0.5340 -0.1463 0.0743 0.052 Uiso 0.992(3) 1 calc PR A 1
C37 C 0.61985(13) -0.12995(6) 0.12680(11) 0.033 Uani 0.992(3) 1 d P A 1
H37 H 0.6019 -0.1188 0.1500 0.040 Uiso 0.992(3) 1 calc PR A 1
C232 C 0.72816(13) -0.13585(6) 0.15287(11) 0.041 Uiso 0.008(3) 1 d PR A 2
C233 C 0.76780(13) -0.15739(6) 0.13818(11) 0.058 Uiso 0.008(3) 1 d PR A 2
H233 H 0.8115 -0.1597 0.1599 0.070 Uiso 0.008(3) 1 d PR A 2
C234 C 0.74347(13) -0.17561(6) 0.09165(11) 0.041 Uiso 0.008(3) 1 d PR A 2
H234 H 0.7707 -0.1904 0.0816 0.049 Uiso 0.008(3) 1 calc PR A 2
C235 C 0.67951(13) -0.17229(6) 0.05981(11) 0.305 Uiso 0.008(3) 1 d PR A 2
H235 H 0.6627 -0.1848 0.0278 0.366 Uiso 0.008(3) 1 calc PR A 2
C236 C 0.63988(13) -0.15076(6) 0.07449(11) 0.151 Uiso 0.008(3) 1 d PR A 2
H236 H 0.5958 -0.1485 0.0525 0.181 Uiso 0.008(3) 1 calc PR A 2
C237 C 0.66420(13) -0.13253(6) 0.12103(11) 0.035 Uiso 0.008(3) 1 d PR A 2
H237 H 0.6369 -0.1177 0.1311 0.042 Uiso 0.008(3) 1 calc PR A 2
C38 C 0.68905(13) -0.07708(6) 0.20740(11) 0.0179(7) Uani 1 1 d R . .
H38A H 0.6647 -0.0869 0.2290 0.022 Uiso 1 1 calc R . .
H38B H 0.6574 -0.0702 0.1725 0.022 Uiso 1 1 calc R . .
C39 C 0.66878(18) -0.01775(9) 0.25485(15) 0.0207(8) Uani 1 1 d . . .
C40 C 0.60561(19) -0.01871(10) 0.21945(16) 0.0284(9) Uani 1 1 d . A .
H40 H 0.5949 -0.0328 0.1890 0.034 Uiso 1 1 calc R . .
C41 C 0.5579(2) 0.00049(11) 0.22773(18) 0.0360(10) Uani 1 1 d . . .
H41 H 0.5148 -0.0005 0.2031 0.043 Uiso 1 1 calc R A .
C42 C 0.5729(2) 0.02118(11) 0.27201(19) 0.0402(11) Uani 1 1 d . A .
H42 H 0.5402 0.0342 0.2780 0.048 Uiso 1 1 calc R . .
C43 C 0.6353(2) 0.02273(12) 0.3069(2) 0.0452(12) Uani 1 1 d . . .
H43 H 0.6458 0.0372 0.3368 0.054 Uiso 1 1 calc R A .
C44 C 0.6835(2) 0.00329(10) 0.29887(18) 0.0341(10) Uani 1 1 d . A .
H44 H 0.7265 0.0044 0.3235 0.041 Uiso 1 1 calc R . .
C45 C 0.77899(17) -0.05762(8) 0.30839(13) 0.0161(7) Uani 1 1 d . . .
C46 C 0.74762(19) -0.07456(9) 0.33884(14) 0.0228(8) Uani 1 1 d . A .
H46 H 0.7018 -0.0764 0.3258 0.027 Uiso 1 1 calc R . .
C47 C 0.7826(2) -0.08858(10) 0.38745(15) 0.0267(9) Uani 1 1 d . . .
H47 H 0.7609 -0.1003 0.4074 0.032 Uiso 1 1 calc R A .
C48 C 0.8491(2) -0.08560(10) 0.40710(15) 0.0277(9) Uani 1 1 d . A .
H48 H 0.8730 -0.0952 0.4407 0.033 Uiso 1 1 calc R . .
C49 C 0.88080(19) -0.06891(10) 0.37843(15) 0.0261(9) Uani 1 1 d . . .
H49 H 0.9265 -0.0669 0.3922 0.031 Uiso 1 1 calc R A .
C50 C 0.84533(17) -0.05479(9) 0.32853(14) 0.0203(8) Uani 1 1 d . A .
H50 H 0.8673 -0.0433 0.3087 0.024 Uiso 1 1 calc R . .
C51 C 0.68763(17) 0.13085(9) 0.10396(14) 0.0210(8) Uani 1 1 d . . .
C52 C 0.6804(2) 0.10527(10) 0.06771(17) 0.0321(10) Uani 1 1 d . B .
H52 H 0.7177 0.0949 0.0646 0.039 Uiso 1 1 calc R . .
C53 C 0.6191(2) 0.09477(11) 0.03586(18) 0.0368(11) Uani 1 1 d . . .
H53 H 0.6147 0.0776 0.0106 0.044 Uiso 1 1 calc R B .
C54 C 0.5649(2) 0.10922(11) 0.04093(17) 0.0359(10) Uani 1 1 d . B .
H54 H 0.5231 0.1022 0.0190 0.043 Uiso 1 1 calc R . .
C55 C 0.5715(2) 0.13356(12) 0.07741(18) 0.0407(11) Uani 1 1 d . . .
H55 H 0.5340 0.1432 0.0813 0.049 Uiso 1 1 calc R B .
C56 C 0.6324(2) 0.14453(11) 0.10913(16) 0.0336(10) Uani 1 1 d . B .
H56 H 0.6362 0.1615 0.1345 0.040 Uiso 1 1 calc R . .
C57 C 0.81003(17) 0.15103(8) 0.09738(14) 0.0177(7) Uani 1 1 d . . .
C58 C 0.77816(19) 0.16860(9) 0.04986(15) 0.0250(9) Uani 1 1 d . B .
H58 H 0.7345 0.1751 0.0421 0.030 Uiso 1 1 calc R . .
C59 C 0.8099(2) 0.17630(9) 0.01479(15) 0.0278(9) Uani 1 1 d . . .
H59 H 0.7884 0.1882 -0.0171 0.033 Uiso 1 1 calc R B .
C60 C 0.8734(2) 0.16652(10) 0.02632(16) 0.0293(9) Uani 1 1 d . B .
H60 H 0.8954 0.1719 0.0021 0.035 Uiso 1 1 calc R . .
C61 C 0.90538(19) 0.14905(9) 0.07256(15) 0.0258(9) Uani 1 1 d . . .
H61 H 0.9491 0.1426 0.0802 0.031 Uiso 1 1 calc R B .
C62 C 0.87285(18) 0.14106(9) 0.10780(15) 0.0210(8) Uani 1 1 d . B .
H62 H 0.8942 0.1287 0.1392 0.025 Uiso 1 1 calc R . .
C63 C 0.75761(18) 0.18363(9) 0.16918(15) 0.0212(8) Uani 1 1 d . . .
H63A H 0.7325 0.1821 0.1939 0.025 Uiso 1 1 calc R B .
H63B H 0.7325 0.1970 0.1378 0.025 Uiso 1 1 calc R . .
C64 C 0.8509(2) 0.22873(9) 0.15206(15) 0.0264(9) Uani 1 1 d . . .
C65 C 0.8059(2) 0.25155(10) 0.12333(17) 0.0374(11) Uani 1 1 d . B .
H65 H 0.7659 0.2535 0.1294 0.045 Uiso 1 1 calc R . .
C66 C 0.8185(3) 0.27160(11) 0.08595(18) 0.0480(13) Uani 1 1 d . . .
H66 H 0.7872 0.2871 0.0662 0.058 Uiso 1 1 calc R B .
C67 C 0.8766(3) 0.26885(11) 0.07778(19) 0.0517(15) Uani 1 1 d . B .
H67 H 0.8859 0.2828 0.0526 0.062 Uiso 1 1 calc R . .
C68 C 0.9210(3) 0.24642(13) 0.1054(2) 0.0513(14) Uani 1 1 d . . .
H68 H 0.9610 0.2447 0.0991 0.062 Uiso 1 1 calc R B .
C69 C 0.9085(2) 0.22580(11) 0.14299(18) 0.0365(11) Uani 1 1 d . B .
H69 H 0.9396 0.2100 0.1620 0.044 Uiso 1 1 calc R . .
C70 C 0.8162(2) 0.23552(9) 0.24482(16) 0.0330(10) Uani 1 1 d . . .
C71 C 0.7564(3) 0.24038(11) 0.2495(2) 0.0473(13) Uani 1 1 d . B .
H71 H 0.7206 0.2276 0.2288 0.057 Uiso 1 1 calc R . .
C72 C 0.7482(4) 0.26457(14) 0.2852(2) 0.070(2) Uani 1 1 d . . .
H72 H 0.7072 0.2674 0.2892 0.084 Uiso 1 1 calc R B .
C73 C 0.7987(4) 0.28357(13) 0.3137(2) 0.076(2) Uani 1 1 d . B .
H73 H 0.7925 0.2999 0.3370 0.091 Uiso 1 1 calc R . .
C74 C 0.8593(4) 0.27945(13) 0.3092(2) 0.074(2) Uani 1 1 d . . .
H74 H 0.8946 0.2930 0.3289 0.089 Uiso 1 1 calc R B .
C75 C 0.8672(3) 0.25510(10) 0.27537(17) 0.0481(13) Uani 1 1 d . B .
H75 H 0.9089 0.2517 0.2730 0.058 Uiso 1 1 calc R . .
C76 C 0.79981(17) 0.08792(9) 0.33818(14) 0.0190(8) Uani 1 1 d . . .
C77 C 0.77223(19) 0.08985(10) 0.37874(15) 0.0253(9) Uani 1 1 d . B .
H77 H 0.7469 0.1083 0.3809 0.030 Uiso 1 1 calc R . .
C78 C 0.78239(19) 0.06450(11) 0.41562(15) 0.0294(9) Uani 1 1 d . . .
H78 H 0.7643 0.0658 0.4435 0.035 Uiso 1 1 calc R B .
C79 C 0.81847(19) 0.03743(10) 0.41226(15) 0.0296(9) Uani 1 1 d . B .
H79 H 0.8246 0.0201 0.4375 0.035 Uiso 1 1 calc R . .
C80 C 0.84589(18) 0.03547(10) 0.37218(15) 0.0254(9) Uani 1 1 d . . .
H80 H 0.8709 0.0169 0.3701 0.030 Uiso 1 1 calc R B .
C81 C 0.83660(17) 0.06080(9) 0.33514(14) 0.0207(8) Uani 1 1 d . B .
H81 H 0.8554 0.0595 0.3077 0.025 Uiso 1 1 calc R . .
C82 C 0.69926(18) 0.12677(10) 0.26711(14) 0.0224(8) Uani 1 1 d . . .
C83 C 0.66052(19) 0.09951(10) 0.24672(17) 0.0313(10) Uani 1 1 d . B .
H83 H 0.6798 0.0786 0.2478 0.038 Uiso 1 1 calc R . .
C84 C 0.5940(2) 0.10280(12) 0.22493(18) 0.0394(11) Uani 1 1 d . . .
H84 H 0.5679 0.0841 0.2114 0.047 Uiso 1 1 calc R B .
C85 C 0.5656(2) 0.13328(12) 0.22273(18) 0.0415(12) Uani 1 1 d . B .
H85 H 0.5199 0.1353 0.2077 0.050 Uiso 1 1 calc R . .
C86 C 0.6024(2) 0.16040(12) 0.24198(19) 0.0419(11) Uani 1 1 d . . .
H86 H 0.5827 0.1813 0.2398 0.050 Uiso 1 1 calc R B .
C87 C 0.66938(19) 0.15718(11) 0.26490(17) 0.0318(10) Uani 1 1 d . B .
H87 H 0.6950 0.1760 0.2792 0.038 Uiso 1 1 calc R . .
C88 C 0.81808(17) 0.15701(9) 0.33137(14) 0.0199(8) Uani 1 1 d . . .
H88A H 0.7917 0.1765 0.3153 0.024 Uiso 1 1 calc R B .
H88B H 0.8147 0.1534 0.3673 0.024 Uiso 1 1 calc R . .
C89 C 0.94789(17) 0.13113(8) 0.37994(14) 0.0185(8) Uani 1 1 d . . .
C90 C 0.98291(17) 0.10990(9) 0.35931(14) 0.0191(8) Uani 1 1 d . B .
H90 H 0.9830 0.1128 0.3237 0.023 Uiso 1 1 calc R . .
C91 C 1.01775(18) 0.08440(9) 0.39066(16) 0.0254(9) Uani 1 1 d . . .
H91 H 1.0405 0.0694 0.3761 0.031 Uiso 1 1 calc R B .
C92 C 1.01937(19) 0.08076(9) 0.44295(16) 0.0274(9) Uani 1 1 d . B .
H92 H 1.0445 0.0638 0.4648 0.033 Uiso 1 1 calc R . .
C93 C 0.9847(2) 0.10165(10) 0.46340(16) 0.0310(10) Uani 1 1 d . . .
H93 H 0.9857 0.0989 0.4993 0.037 Uiso 1 1 calc R B .
C94 C 0.94854(19) 0.12654(10) 0.43232(16) 0.0282(9) Uani 1 1 d . B .
H94 H 0.9240 0.1406 0.4466 0.034 Uiso 1 1 calc R . .
C95 C 0.9241(2) 0.19985(9) 0.38314(16) 0.0278(9) Uani 1 1 d . . .
C96 C 0.8820(2) 0.21628(9) 0.40294(15) 0.0288(9) Uani 1 1 d . B .
H96 H 0.8388 0.2086 0.3939 0.035 Uiso 1 1 calc R . .
C97 C 0.9008(2) 0.24337(10) 0.43540(17) 0.0374(11) Uani 1 1 d . . .
H97 H 0.8711 0.2539 0.4491 0.045 Uiso 1 1 calc R B .
C98 C 0.9614(3) 0.25489(14) 0.4477(3) 0.077(2) Uani 1 1 d . B .
H98 H 0.9742 0.2736 0.4701 0.092 Uiso 1 1 calc R . .
C99 C 1.0050(3) 0.23994(18) 0.4281(4) 0.141(4) Uani 1 1 d . . .
H99 H 1.0473 0.2486 0.4358 0.169 Uiso 1 1 calc R B .
C100 C 0.9861(3) 0.21195(14) 0.3968(3) 0.093(3) Uani 1 1 d . B .
H100 H 1.0165 0.2009 0.3846 0.112 Uiso 1 1 calc R . .
C101 C 1.14524(18) 0.18151(9) 0.13635(14) 0.0192(8) Uani 1 1 d . . .
C102 C 1.0835(2) 0.19341(10) 0.10682(17) 0.0337(10) Uani 1 1 d . C .
H102 H 1.0463 0.1826 0.1092 0.040 Uiso 1 1 calc R . .
C103 C 1.0765(2) 0.22081(11) 0.07414(17) 0.0356(10) Uani 1 1 d . . .
H103 H 1.0345 0.2284 0.0538 0.043 Uiso 1 1 calc R C .
C104 C 1.1303(2) 0.23704(10) 0.07099(15) 0.0300(9) Uani 1 1 d . C .
H104 H 1.1253 0.2559 0.0489 0.036 Uiso 1 1 calc R . .
C105 C 1.1911(2) 0.22569(10) 0.10018(16) 0.0301(9) Uani 1 1 d . . .
H105 H 1.2282 0.2368 0.0983 0.036 Uiso 1 1 calc R C .
C106 C 1.19861(19) 0.19795(9) 0.13252(14) 0.0232(8) Uani 1 1 d . C .
H106 H 1.2408 0.1902 0.1521 0.028 Uiso 1 1 calc R . .
C107 C 1.09517(17) 0.11721(9) 0.13449(14) 0.0201(8) Uani 1 1 d . . .
C108 C 1.09637(19) 0.11133(11) 0.08294(16) 0.0310(10) Uani 1 1 d . C .
H108 H 1.1280 0.1217 0.0713 0.037 Uiso 1 1 calc R . .
C109 C 1.0517(2) 0.09039(11) 0.04867(18) 0.0375(11) Uani 1 1 d . . .
H109 H 1.0520 0.0866 0.0133 0.045 Uiso 1 1 calc R C .
C110 C 1.0064(2) 0.07493(10) 0.06629(17) 0.0366(11) Uani 1 1 d . C .
H110 H 0.9756 0.0605 0.0429 0.044 Uiso 1 1 calc R . .
C111 C 1.0057(2) 0.08034(10) 0.11726(16) 0.0321(10) Uani 1 1 d . . .
H111 H 0.9749 0.0693 0.1291 0.039 Uiso 1 1 calc R C .
C112 C 1.04942(18) 0.10180(9) 0.15162(15) 0.0241(8) Uani 1 1 d . C .
H112 H 1.0480 0.1059 0.1866 0.029 Uiso 1 1 calc R . .
C113 C 1.23207(17) 0.12917(8) 0.18746(14) 0.0184(8) Uani 1 1 d . . .
H11A H 1.2656 0.1457 0.2049 0.022 Uiso 1 1 calc R C .
H11B H 1.2347 0.1243 0.1516 0.022 Uiso 1 1 calc R . .
C114 C 1.33613(16) 0.08968(9) 0.25563(14) 0.0174(7) Uani 1 1 d . . .
C115 C 1.37729(18) 0.11552(9) 0.25338(16) 0.0257(9) Uani 1 1 d . C .
H115 H 1.3598 0.1347 0.2334 0.031 Uiso 1 1 calc R . .
C116 C 1.44372(19) 0.11320(11) 0.28032(18) 0.0349(10) Uani 1 1 d . . .
H116 H 1.4712 0.1308 0.2786 0.042 Uiso 1 1 calc R C .
C117 C 1.46974(19) 0.08567(11) 0.30935(17) 0.0346(10) Uani 1 1 d . C .
H117 H 1.5149 0.0844 0.3282 0.041 Uiso 1 1 calc R . .
C118 C 1.42976(19) 0.05983(11) 0.31094(16) 0.0318(10) Uani 1 1 d . . .
H118 H 1.4479 0.0405 0.3302 0.038 Uiso 1 1 calc R C .
C119 C 1.36396(19) 0.06183(10) 0.28494(15) 0.0274(9) Uani 1 1 d . C .
H119 H 1.3371 0.0440 0.2870 0.033 Uiso 1 1 calc R . .
C120 C 1.22764(16) 0.05893(8) 0.17783(13) 0.0174(7) Uani 1 1 d . . .
C121 C 1.26674(19) 0.05250(10) 0.14698(15) 0.0262(9) Uani 1 1 d . C .
H121 H 1.3028 0.0662 0.1503 0.031 Uiso 1 1 calc R . .
C122 C 1.2532(2) 0.02626(11) 0.11159(16) 0.0323(10) Uani 1 1 d . . .
H122 H 1.2803 0.0220 0.0910 0.039 Uiso 1 1 calc R C .
C123 C 1.20110(19) 0.00645(10) 0.10614(15) 0.0267(9) Uani 1 1 d . C .
H123 H 1.1926 -0.0118 0.0824 0.032 Uiso 1 1 calc R . .
C124 C 1.16076(18) 0.01315(9) 0.13552(15) 0.0246(8) Uani 1 1 d . . .
H124 H 1.1237 0.0000 0.1309 0.030 Uiso 1 1 calc R C .
C125 C 1.17465(17) 0.03913(9) 0.17162(14) 0.0198(8) Uani 1 1 d . C .
H125 H 1.1475 0.0433 0.1922 0.024 Uiso 1 1 calc R . .
C126 C 1.22989(18) 0.20332(9) 0.37462(14) 0.0198(8) Uani 1 1 d . . .
C127 C 1.28371(19) 0.22108(9) 0.40487(14) 0.0239(8) Uani 1 1 d . C .
H127 H 1.3232 0.2188 0.3980 0.029 Uiso 1 1 calc R . .
C128 C 1.2805(2) 0.24187(10) 0.44469(16) 0.0310(10) Uani 1 1 d . . .
H128 H 1.3173 0.2543 0.4648 0.037 Uiso 1 1 calc R C .
C129 C 1.2231(2) 0.24457(11) 0.45536(19) 0.0429(12) Uani 1 1 d . C .
H129 H 1.2204 0.2588 0.4829 0.051 Uiso 1 1 calc R . .
C130 C 1.1706(2) 0.22673(13) 0.4262(2) 0.0531(14) Uani 1 1 d . . .
H130 H 1.1317 0.2283 0.4341 0.064 Uiso 1 1 calc R C .
C131 C 1.1734(2) 0.20622(11) 0.38504(18) 0.0356(10) Uani 1 1 d . C .
H131 H 1.1362 0.1943 0.3643 0.043 Uiso 1 1 calc R . .
C132 C 1.27007(19) 0.20482(9) 0.28419(14) 0.0230(8) Uani 1 1 d . . .
C133 C 1.2308(2) 0.23105(10) 0.25857(16) 0.0337(10) Uani 1 1 d . C .
H133 H 1.1891 0.2335 0.2614 0.040 Uiso 1 1 calc R . .
C134 C 1.2520(3) 0.25335(11) 0.22936(17) 0.0468(13) Uani 1 1 d . . .
H134 H 1.2258 0.2716 0.2130 0.056 Uiso 1 1 calc R C .
C135 C 1.3118(3) 0.24907(11) 0.22396(17) 0.0459(14) Uani 1 1 d . C .
H135 H 1.3262 0.2642 0.2031 0.055 Uiso 1 1 calc R . .
C136 C 1.3508(3) 0.22318(12) 0.24839(18) 0.0458(13) Uani 1 1 d . . .
H136 H 1.3916 0.2203 0.2440 0.055 Uiso 1 1 calc R C .
C137 C 1.3301(2) 0.20125(10) 0.27959(16) 0.0314(10) Uani 1 1 d . C .
H137 H 1.3575 0.1838 0.2977 0.038 Uiso 1 1 calc R . .
C138 C 1.30035(16) 0.14803(8) 0.35305(14) 0.0168(7) Uani 1 1 d . . .
H13C H 1.3248 0.1433 0.3286 0.020 Uiso 1 1 calc R C .
H13D H 1.3304 0.1584 0.3859 0.020 Uiso 1 1 calc R . .
C139 C 1.23808(18) 0.12341(8) 0.42288(14) 0.0186(8) Uani 1 1 d . . .
C140 C 1.17122(19) 0.12366(9) 0.41202(16) 0.0251(9) Uani 1 1 d . C .
H140 H 1.1431 0.1154 0.3788 0.030 Uiso 1 1 calc R . .
C141 C 1.1455(2) 0.13608(10) 0.44985(16) 0.0286(9) Uani 1 1 d . . .
H141 H 1.1000 0.1365 0.4421 0.034 Uiso 1 1 calc R C .
C142 C 1.1865(2) 0.14762(10) 0.49844(17) 0.0328(10) Uani 1 1 d . C .
H142 H 1.1692 0.1559 0.5243 0.039 Uiso 1 1 calc R . .
C143 C 1.2520(2) 0.14708(10) 0.50949(16) 0.0321(10) Uani 1 1 d . . .
H143 H 1.2798 0.1549 0.5432 0.038 Uiso 1 1 calc R C .
C144 C 1.2782(2) 0.13524(9) 0.47218(15) 0.0259(9) Uani 1 1 d . C .
H144 H 1.3238 0.1352 0.4804 0.031 Uiso 1 1 calc R . .
C145 C 1.34396(17) 0.08760(9) 0.40958(13) 0.0190(8) Uani 1 1 d . . .
C146 C 1.40580(18) 0.10084(10) 0.42370(15) 0.0255(9) Uani 1 1 d . C .
H146 H 1.4113 0.1228 0.4143 0.031 Uiso 1 1 calc R . .
C147 C 1.45941(19) 0.08225(10) 0.45133(16) 0.0328(10) Uani 1 1 d . . .
H147 H 1.5015 0.0915 0.4607 0.039 Uiso 1 1 calc R C .
C148 C 1.4518(2) 0.05022(10) 0.46539(15) 0.0318(10) Uani 1 1 d . C .
H148 H 1.4886 0.0374 0.4843 0.038 Uiso 1 1 calc R . .
C149 C 1.3909(2) 0.03697(10) 0.45195(15) 0.0290(9) Uani 1 1 d . . .
H149 H 1.3857 0.0151 0.4621 0.035 Uiso 1 1 calc R C .
C150 C 1.33719(18) 0.05520(9) 0.42384(14) 0.0223(8) Uani 1 1 d . C .
H150 H 1.2954 0.0456 0.4141 0.027 Uiso 1 1 calc R . .
C151 C 1.29804(17) -0.06711(9) 0.24745(14) 0.0200(8) Uani 1 1 d . . .
C152 C 1.3101(2) -0.03623(10) 0.23230(16) 0.0293(9) Uani 1 1 d . D .
H152 H 1.2760 -0.0208 0.2199 0.035 Uiso 1 1 calc R . .
C153 C 1.3726(2) -0.02761(11) 0.23519(19) 0.0406(11) Uani 1 1 d . . .
H153 H 1.3805 -0.0065 0.2238 0.049 Uiso 1 1 calc R D .
C154 C 1.4231(2) -0.04957(12) 0.2545(2) 0.0439(12) Uani 1 1 d . D .
H154 H 1.4657 -0.0434 0.2570 0.053 Uiso 1 1 calc R . .
C155 C 1.4113(2) -0.08054(13) 0.2701(2) 0.0468(13) Uani 1 1 d . . .
H155 H 1.4457 -0.0958 0.2832 0.056 Uiso 1 1 calc R D .
C156 C 1.3493(2) -0.08936(10) 0.26677(17) 0.0333(10) Uani 1 1 d . D .
H156 H 1.3413 -0.1107 0.2776 0.040 Uiso 1 1 calc R . .
C157 C 1.17380(18) -0.08450(9) 0.17285(14) 0.0196(8) Uani 1 1 d . . .
C158 C 1.20144(19) -0.10555(9) 0.14436(14) 0.0215(8) Uani 1 1 d . D .
H158 H 1.2436 -0.1141 0.1612 0.026 Uiso 1 1 calc R . .
C159 C 1.1669(2) -0.11357(9) 0.09196(15) 0.0285(9) Uani 1 1 d . . .
H159 H 1.1853 -0.1279 0.0727 0.034 Uiso 1 1 calc R D .
C160 C 1.1059(2) -0.10101(11) 0.06728(16) 0.0449(13) Uani 1 1 d . D .
H160 H 1.0823 -0.1069 0.0312 0.054 Uiso 1 1 calc R . .
C161 C 1.0787(2) -0.07999(12) 0.09439(18) 0.0517(15) Uani 1 1 d . . .
H161 H 1.0369 -0.0711 0.0769 0.062 Uiso 1 1 calc R D .
C162 C 1.1127(2) -0.07193(10) 0.14734(15) 0.0347(11) Uani 1 1 d . D .
H162 H 1.0938 -0.0577 0.1662 0.042 Uiso 1 1 calc R . .
C163 C 1.22040(17) -0.11763(8) 0.27206(14) 0.0175(7) Uani 1 1 d . . .
H16A H 1.2477 -0.1172 0.3105 0.021 Uiso 1 1 calc R A .
H16B H 1.2411 -0.1324 0.2530 0.021 Uiso 1 1 calc R . .
C164 C 1.1549(2) -0.16550(9) 0.31693(15) 0.0250(9) Uani 1 1 d . . .
C165 C 1.0997(2) -0.18234(10) 0.31850(17) 0.0337(10) Uani 1 1 d . A .
H165 H 1.0583 -0.1772 0.2935 0.040 Uiso 1 1 calc R . .
C166 C 1.1060(3) -0.20647(11) 0.3566(2) 0.0453(13) Uani 1 1 d . . .
H166 H 1.0691 -0.2184 0.3571 0.054 Uiso 1 1 calc R A .
C167 C 1.1656(3) -0.21319(11) 0.39372(19) 0.0460(14) Uani 1 1 d . A .
H167 H 1.1692 -0.2297 0.4200 0.055 Uiso 1 1 calc R . .
C168 C 1.2203(3) -0.19662(10) 0.39386(17) 0.0395(12) Uani 1 1 d . . .
H168 H 1.2611 -0.2014 0.4201 0.047 Uiso 1 1 calc R A .
C169 C 1.2145(2) -0.17255(10) 0.35444(15) 0.0312(10) Uani 1 1 d . A .
H169 H 1.2518 -0.1611 0.3536 0.037 Uiso 1 1 calc R . .
C170 C 1.1131(3) -0.15609(14) 0.20141(16) 0.029(3) Uani 0.703(7) 1 d PG A 1
C171 C 1.0585(2) -0.14636(11) 0.15934(18) 0.0332(17) Uani 0.703(7) 1 d PG A 1
H171 H 1.0354 -0.1273 0.1629 0.040 Uiso 0.703(7) 1 calc PR A 1
C172 C 1.0377(2) -0.16447(13) 0.11207(16) 0.047(2) Uani 0.703(7) 1 d PG A 1
H172 H 1.0004 -0.1578 0.0833 0.056 Uiso 0.703(7) 1 calc PR A 1
C173 C 1.0715(3) -0.19231(12) 0.10685(18) 0.058(3) Uani 0.703(7) 1 d PG A 1
H173 H 1.0573 -0.2047 0.0745 0.070 Uiso 0.703(7) 1 calc PR A 1
C174 C 1.1262(3) -0.20204(12) 0.1489(2) 0.049(4) Uani 0.703(7) 1 d PG A 1
H174 H 1.1493 -0.2211 0.1454 0.058 Uiso 0.703(7) 1 calc PR A 1
C175 C 1.1469(3) -0.18393(16) 0.1962(2) 0.039(2) Uani 0.703(7) 1 d PG A 1
H175 H 1.1843 -0.1906 0.2249 0.047 Uiso 0.703(7) 1 calc PR A 1
C370 C 1.1153(6) -0.1609(4) 0.2060(5) 0.016(5) Uiso 0.297(7) 1 d PG A 2
C371 C 1.0490(5) -0.1640(3) 0.1799(5) 0.040(4) Uiso 0.297(7) 1 d PG A 2
H371 H 1.0198 -0.1505 0.1899 0.048 Uiso 0.297(7) 1 calc PR A 2
C372 C 1.0255(5) -0.1871(3) 0.1393(5) 0.057(5) Uiso 0.297(7) 1 d PG A 2
H372 H 0.9802 -0.1893 0.1215 0.069 Uiso 0.297(7) 1 calc PR A 2
C373 C 1.0682(7) -0.2070(3) 0.1247(5) 0.044(5) Uiso 0.297(7) 1 d PG A 2
H373 H 1.0521 -0.2227 0.0970 0.053 Uiso 0.297(7) 1 calc PR A 2
C374 C 1.1344(6) -0.2038(4) 0.1508(7) 0.066(11) Uiso 0.297(7) 1 d PG A 2
H374 H 1.1636 -0.2174 0.1409 0.079 Uiso 0.297(7) 1 calc PR A 2
C375 C 1.1580(4) -0.1807(5) 0.1915(7) 0.030(5) Uiso 0.297(7) 1 d PG A 2
H375 H 1.2032 -0.1785 0.2093 0.036 Uiso 0.297(7) 1 calc PR A 2
C176 C 1.30318(18) -0.06329(9) 0.39612(14) 0.0213(8) Uani 1 1 d . . .
C177 C 1.34173(19) -0.03995(11) 0.38289(15) 0.0311(10) Uani 1 1 d . D .
H177 H 1.3230 -0.0199 0.3670 0.037 Uiso 1 1 calc R . .
C178 C 1.4070(2) -0.04562(13) 0.39261(17) 0.0408(11) Uani 1 1 d . . .
H178 H 1.4332 -0.0292 0.3849 0.049 Uiso 1 1 calc R D .
C179 C 1.4335(2) -0.07541(13) 0.41367(18) 0.0431(12) Uani 1 1 d . D .
H179 H 1.4777 -0.0797 0.4189 0.052 Uiso 1 1 calc R . .
C180 C 1.3972(2) -0.09900(12) 0.42715(18) 0.0417(12) Uani 1 1 d . . .
H180 H 1.4162 -0.1192 0.4422 0.050 Uiso 1 1 calc R D .
C181 C 1.33087(19) -0.09273(11) 0.41832(16) 0.0317(10) Uani 1 1 d . D .
H181 H 1.3053 -0.1088 0.4277 0.038 Uiso 1 1 calc R . .
C182 C 1.21927(17) -0.01972(8) 0.42502(14) 0.0167(7) Uani 1 1 d . . .
C183 C 1.26263(18) -0.01956(9) 0.47804(14) 0.0223(8) Uani 1 1 d . D .
H183 H 1.2921 -0.0372 0.4906 0.027 Uiso 1 1 calc R . .
C184 C 1.2626(2) 0.00627(10) 0.51208(15) 0.0314(10) Uani 1 1 d . . .
H184 H 1.2919 0.0062 0.5480 0.038 Uiso 1 1 calc R D .
C185 C 1.2202(2) 0.03198(10) 0.49387(17) 0.0303(10) Uani 1 1 d . D .
H185 H 1.2201 0.0496 0.5174 0.036 Uiso 1 1 calc R . .
C186 C 1.17814(19) 0.03229(10) 0.44216(16) 0.0287(9) Uani 1 1 d . . .
H186 H 1.1494 0.0502 0.4299 0.034 Uiso 1 1 calc R D .
C187 C 1.17712(18) 0.00648(9) 0.40724(15) 0.0209(8) Uani 1 1 d . D .
H187 H 1.1477 0.0068 0.3714 0.025 Uiso 1 1 calc R . .
C188 C 1.18582(17) -0.08774(8) 0.40749(14) 0.0190(8) Uani 1 1 d . . .
H18A H 1.2080 -0.1082 0.4036 0.023 Uiso 1 1 calc R A .
H18B H 1.1951 -0.0838 0.4463 0.023 Uiso 1 1 calc R . .
C189 C 1.0782(2) -0.12650(9) 0.41049(15) 0.0253(9) Uani 1 1 d . . .
C190 C 1.1240(2) -0.14466(10) 0.44979(15) 0.0298(10) Uani 1 1 d . A .
H190 H 1.1683 -0.1388 0.4597 0.036 Uiso 1 1 calc R . .
C191 C 1.1065(3) -0.17113(10) 0.47482(17) 0.0382(12) Uani 1 1 d . . .
H191 H 1.1385 -0.1836 0.5010 0.046 Uiso 1 1 calc R A .
C192 C 1.0418(3) -0.17912(12) 0.46107(19) 0.0520(15) Uani 1 1 d . A .
H192 H 1.0294 -0.1972 0.4779 0.062 Uiso 1 1 calc R . .
C193 C 0.9944(3) -0.16088(13) 0.4227(2) 0.0573(16) Uani 1 1 d . . .
H193 H 0.9499 -0.1661 0.4144 0.069 Uiso 1 1 calc R A .
C194 C 1.0130(2) -0.13492(12) 0.39662(18) 0.0421(12) Uani 1 1 d . A .
H194 H 0.9813 -0.1230 0.3694 0.050 Uiso 1 1 calc R . .
C195 C 1.06331(17) -0.05726(9) 0.39500(14) 0.0180(7) Uani 1 1 d . . .
C196 C 1.02161(17) -0.03741(9) 0.35574(14) 0.0181(7) Uani 1 1 d . A .
H196 H 1.0116 -0.0428 0.3189 0.022 Uiso 1 1 calc R . .
C197 C 0.99440(17) -0.00972(9) 0.37024(14) 0.0207(8) Uani 1 1 d . . .
H197 H 0.9665 0.0041 0.3434 0.025 Uiso 1 1 calc R A .
C198 C 1.00823(18) -0.00241(9) 0.42396(15) 0.0231(8) Uani 1 1 d . A .
H198 H 0.9894 0.0164 0.4339 0.028 Uiso 1 1 calc R . .
C199 C 1.04901(19) -0.02202(10) 0.46331(15) 0.0268(9) Uani 1 1 d . . .
H199 H 1.0579 -0.0168 0.5001 0.032 Uiso 1 1 calc R A .
C200 C 1.07722(18) -0.04942(9) 0.44920(15) 0.0234(8) Uani 1 1 d . A .
H200 H 1.1059 -0.0628 0.4763 0.028 Uiso 1 1 calc R . .

loop_
_atom_site_aniso_label
_atom_site_aniso_U_11
_atom_site_aniso_U_22
_atom_site_aniso_U_33
_atom_site_aniso_U_23
_atom_site_aniso_U_13
_atom_site_aniso_U_12
Ni1 0.0108(2) 0.0140(2) 0.0146(2) 0.00026(17) 0.00396(17) 0.00013(17)
Cu1 0.0195(2) 0.0195(2) 0.0203(2) -0.00089(18) 0.00793(19) -0.00236(18)
Cu2 0.0143(2) 0.0153(2) 0.0161(2) 0.00032(17) 0.00508(17) -0.00236(17)
Cu3 0.0177(2) 0.0144(2) 0.0168(2) 0.00161(17) 0.00764(18) 0.00334(17)
Cu4 0.0223(2) 0.0198(2) 0.0245(2) 0.00008(19) 0.0124(2) 0.00080(19)
Cu5 0.0185(2) 0.0210(2) 0.0173(2) -0.00119(18) 0.00566(18) -0.00016(18)
Cu6 0.0138(2) 0.0167(2) 0.0152(2) -0.00187(17) 0.00469(17) -0.00284(17)
Cu7 0.0173(2) 0.0152(2) 0.0151(2) 0.00010(17) 0.00450(17) 0.00445(17)
Cu8 0.0204(2) 0.0227(2) 0.0157(2) -0.00304(18) 0.00667(18) -0.00072(18)
P1 0.0184(5) 0.0162(5) 0.0196(5) -0.0029(4) 0.0086(4) -0.0021(4)
P2 0.0139(4) 0.0168(5) 0.0154(4) 0.0003(4) 0.0044(4) -0.0017(4)
P3 0.0195(5) 0.0153(5) 0.0193(5) 0.0007(4) 0.0068(4) -0.0023(4)
P4 0.0160(4) 0.0154(5) 0.0175(5) 0.0003(4) 0.0074(4) -0.0019(4)
P5 0.0178(5) 0.0148(5) 0.0172(5) 0.0019(4) 0.0051(4) 0.0028(4)
P6 0.0281(5) 0.0134(5) 0.0228(5) 0.0001(4) 0.0132(4) 0.0010(4)
P7 0.0174(5) 0.0173(5) 0.0177(5) 0.0006(4) 0.0091(4) 0.0024(4)
P8 0.0216(5) 0.0175(5) 0.0214(5) -0.0013(4) 0.0096(4) 0.0020(4)
P9 0.0161(5) 0.0165(5) 0.0171(5) -0.0010(4) 0.0049(4) 0.0000(4)
P10 0.0140(4) 0.0149(5) 0.0151(4) -0.0016(4) 0.0049(4) -0.0002(3)
P11 0.0202(5) 0.0153(5) 0.0151(5) -0.0003(4) 0.0056(4) 0.0000(4)
P12 0.0157(4) 0.0141(4) 0.0149(4) -0.0008(4) 0.0044(4) -0.0028(4)
P13 0.0174(4) 0.0138(4) 0.0146(4) 0.0006(4) 0.0051(4) 0.0020(4)
P14 0.0258(5) 0.0164(5) 0.0186(5) -0.0029(4) 0.0110(4) -0.0022(4)
P15 0.0188(5) 0.0156(5) 0.0137(4) -0.0002(4) 0.0036(4) 0.0040(4)
P16 0.0230(5) 0.0167(5) 0.0144(4) -0.0007(4) 0.0080(4) 0.0002(4)
C501 0.028(2) 0.0243(19) 0.0224(18) -0.0040(15) 0.0120(16) -0.0051(15)
N501 0.0229(19) 0.0204(18) 0.0213(18) -0.0039(14) 0.0102(15) -0.0037(14)
N601 0.028(2) 0.0243(19) 0.0224(18) -0.0040(15) 0.0120(16) -0.0051(15)
C601 0.0229(19) 0.0204(18) 0.0213(18) -0.0039(14) 0.0102(15) -0.0037(14)
C502 0.0217(17) 0.0168(18) 0.0183(17) -0.0007(14) 0.0071(14) 0.0016(14)
N502 0.0196(17) 0.0217(19) 0.0163(17) 0.0026(14) 0.0071(14) 0.0017(14)
N602 0.0217(17) 0.0168(18) 0.0183(17) -0.0007(14) 0.0071(14) 0.0016(14)
C602 0.0196(17) 0.0217(19) 0.0163(17) 0.0026(14) 0.0071(14) 0.0017(14)
C503 0.027(2) 0.029(2) 0.0247(19) 0.0008(16) 0.0122(16) 0.0002(16)
N503 0.0227(19) 0.029(2) 0.0178(17) -0.0024(15) 0.0098(15) 0.0002(15)
N603 0.027(2) 0.029(2) 0.0247(19) 0.0008(16) 0.0122(16) 0.0002(16)
C603 0.0227(19) 0.029(2) 0.0178(17) -0.0024(15) 0.0098(15) 0.0002(15)
C504 0.0180(17) 0.0197(18) 0.0174(17) 0.0006(14) 0.0064(14) 0.0012(14)
N504 0.0185(17) 0.0232(19) 0.0150(16) -0.0012(14) 0.0046(14) 0.0007(14)
N604 0.0180(17) 0.0197(18) 0.0174(17) 0.0006(14) 0.0064(14) 0.0012(14)
C604 0.0185(17) 0.0232(19) 0.0150(16) -0.0012(14) 0.0046(14) 0.0007(14)
C505 0.0170(18) 0.0152(18) 0.0158(17) 0.0026(14) 0.0062(14) 0.0057(14)
N505 0.0183(16) 0.0166(16) 0.0158(15) -0.0002(12) 0.0060(12) -0.0002(13)
C506 0.0139(17) 0.023(2) 0.0127(17) -0.0017(15) 0.0055(14) -0.0045(15)
N506 0.0156(15) 0.0174(16) 0.0200(16) -0.0014(13) 0.0070(13) 0.0001(13)
C507 0.0162(18) 0.0172(18) 0.0159(17) 0.0028(14) 0.0067(14) 0.0055(14)
N507 0.0179(16) 0.0194(16) 0.0205(16) 0.0022(13) 0.0093(13) 0.0002(13)
C508 0.0166(17) 0.0178(18) 0.0120(17) 0.0004(14) 0.0047(14) -0.0037(15)
N508 0.0169(15) 0.0193(16) 0.0184(16) 0.0011(13) 0.0043(13) 0.0011(13)
C1 0.0182(18) 0.0141(18) 0.0222(19) 0.0029(14) 0.0114(15) 0.0009(14)
C2 0.0197(18) 0.0133(18) 0.0193(18) -0.0005(14) 0.0080(15) 0.0032(14)
C3 0.0182(18) 0.021(2) 0.025(2) -0.0044(16) 0.0080(16) -0.0027(15)
C4 0.0215(19) 0.022(2) 0.029(2) 0.0032(16) 0.0154(17) -0.0009(15)
C5 0.029(2) 0.032(2) 0.021(2) 0.0054(17) 0.0129(17) -0.0030(17)
C6 0.025(2) 0.032(2) 0.021(2) -0.0022(17) 0.0072(17) -0.0031(17)
C7 0.021(3) 0.022(3) 0.028(4) -0.009(2) 0.014(3) -0.004(2)
C8 0.036(4) 0.034(4) 0.066(5) -0.023(3) 0.014(4) 0.005(3)
C9 0.047(5) 0.036(4) 0.109(7) -0.038(4) 0.021(5) 0.005(4)
C10 0.066(6) 0.037(4) 0.103(7) -0.041(5) 0.049(5) -0.014(4)
C11 0.064(5) 0.044(5) 0.034(4) -0.028(3) 0.033(4) -0.034(4)
C12 0.037(4) 0.031(4) 0.024(4) -0.008(3) 0.019(3) -0.012(3)
C13 0.0170(18) 0.0203(19) 0.0209(19) -0.0030(15) 0.0071(15) -0.0053(15)
C14 0.0216(19) 0.0153(18) 0.0220(19) 0.0014(15) 0.0120(16) 0.0013(15)
C15 0.026(2) 0.0194(19) 0.026(2) -0.0015(16) 0.0142(17) 0.0014(16)
C16 0.033(2) 0.023(2) 0.047(3) 0.0034(19) 0.025(2) -0.0020(18)
C17 0.053(3) 0.027(2) 0.040(3) 0.013(2) 0.032(2) 0.004(2)
C18 0.050(3) 0.034(2) 0.019(2) 0.0098(18) 0.014(2) 0.012(2)
C19 0.028(2) 0.027(2) 0.023(2) 0.0005(17) 0.0113(17) 0.0024(17)
C20 0.0170(18) 0.026(2) 0.0131(17) 0.0044(15) 0.0066(14) 0.0002(15)
C21 0.024(2) 0.033(2) 0.021(2) -0.0026(17) 0.0068(16) -0.0031(17)
C22 0.018(2) 0.055(3) 0.032(2) -0.009(2) 0.0062(18) -0.013(2)
C23 0.016(2) 0.058(3) 0.032(2) 0.002(2) 0.0061(18) 0.005(2)
C24 0.023(2) 0.039(3) 0.036(2) 0.005(2) 0.0093(19) 0.0100(19)
C25 0.0196(19) 0.031(2) 0.028(2) 0.0013(18) 0.0070(17) 0.0004(17)
C26 0.029(2) 0.0134(18) 0.0220(19) 0.0010(15) 0.0042(17) -0.0025(15)
C27 0.034(3) 0.037(3) 0.060(3) 0.021(2) 0.005(2) -0.007(2)
C28 0.043(3) 0.049(3) 0.089(4) 0.041(3) -0.012(3) -0.008(3)
C29 0.073(4) 0.034(3) 0.040(3) 0.024(2) -0.011(3) -0.014(3)
C30 0.072(4) 0.030(3) 0.027(2) 0.0039(19) 0.021(2) -0.016(2)
C31 0.038(2) 0.023(2) 0.032(2) 0.0043(18) 0.012(2) -0.0031(18)
C32 0.034 0.013 0.022 0.004 0.006 -0.007
C33 0.055 0.025 0.030 -0.008 0.022 -0.019
C34 0.088 0.045 0.031 -0.013 0.033 -0.042
C35 0.094 0.035 0.024 0.000 0.012 -0.035
C36 0.043 0.037 0.035 0.003 -0.006 -0.013
C37 0.033 0.024 0.035 -0.005 0.001 -0.008
C38 0.0206(18) 0.0171(18) 0.0173(18) 0.0000(14) 0.0079(15) -0.0042(14)
C39 0.024(2) 0.0163(19) 0.027(2) 0.0017(15) 0.0162(17) 0.0007(15)
C40 0.026(2) 0.033(2) 0.028(2) -0.0008(18) 0.0108(18) 0.0052(18)
C41 0.025(2) 0.040(3) 0.044(3) 0.008(2) 0.014(2) 0.0113(19)
C42 0.041(3) 0.035(3) 0.057(3) 0.005(2) 0.031(2) 0.013(2)
C43 0.044(3) 0.040(3) 0.057(3) -0.020(2) 0.025(3) -0.002(2)
C44 0.028(2) 0.031(2) 0.045(3) -0.012(2) 0.014(2) -0.0015(18)
C45 0.0196(18) 0.0153(18) 0.0149(17) -0.0009(14) 0.0074(14) -0.0012(14)
C46 0.024(2) 0.027(2) 0.0193(19) 0.0000(16) 0.0098(16) -0.0046(16)
C47 0.036(2) 0.027(2) 0.021(2) 0.0026(17) 0.0147(18) -0.0054(18)
C48 0.034(2) 0.027(2) 0.020(2) 0.0051(17) 0.0058(17) -0.0016(18)
C49 0.022(2) 0.028(2) 0.024(2) 0.0015(17) 0.0014(16) -0.0038(16)
C50 0.0207(19) 0.0199(19) 0.0203(19) 0.0018(15) 0.0069(15) -0.0018(15)
C51 0.0194(19) 0.020(2) 0.0202(19) 0.0095(15) 0.0027(15) 0.0009(15)
C52 0.023(2) 0.025(2) 0.042(3) -0.0053(19) 0.0040(19) 0.0031(17)
C53 0.033(2) 0.029(2) 0.040(3) -0.005(2) 0.002(2) -0.0018(19)
C54 0.023(2) 0.041(3) 0.034(2) 0.002(2) -0.0018(18) -0.0089(19)
C55 0.021(2) 0.061(3) 0.040(3) -0.003(2) 0.011(2) 0.000(2)
C56 0.029(2) 0.045(3) 0.028(2) -0.010(2) 0.0106(19) 0.000(2)
C57 0.0249(19) 0.0124(17) 0.0156(18) -0.0010(14) 0.0067(15) 0.0007(14)
C58 0.027(2) 0.024(2) 0.023(2) 0.0025(16) 0.0074(17) 0.0037(16)
C59 0.043(3) 0.022(2) 0.019(2) 0.0061(16) 0.0118(18) 0.0057(18)
C60 0.044(3) 0.023(2) 0.028(2) -0.0026(17) 0.022(2) -0.0053(18)
C61 0.029(2) 0.024(2) 0.028(2) -0.0020(17) 0.0146(18) -0.0004(17)
C62 0.026(2) 0.0178(19) 0.0219(19) 0.0007(15) 0.0115(16) 0.0006(15)
C63 0.025(2) 0.0177(19) 0.024(2) 0.0046(15) 0.0136(16) 0.0061(15)
C64 0.044(3) 0.017(2) 0.022(2) -0.0018(16) 0.0163(19) -0.0030(18)
C65 0.061(3) 0.022(2) 0.035(2) 0.0042(19) 0.024(2) 0.005(2)
C66 0.090(4) 0.025(2) 0.037(3) 0.008(2) 0.032(3) 0.009(3)
C67 0.103(5) 0.026(3) 0.036(3) 0.003(2) 0.036(3) -0.018(3)
C68 0.061(4) 0.052(3) 0.053(3) 0.000(3) 0.036(3) -0.018(3)
C69 0.047(3) 0.028(2) 0.041(3) 0.001(2) 0.023(2) -0.007(2)
C70 0.065(3) 0.013(2) 0.030(2) 0.0049(17) 0.027(2) 0.009(2)
C71 0.076(4) 0.020(2) 0.063(3) 0.004(2) 0.047(3) 0.012(2)
C72 0.126(6) 0.040(3) 0.079(4) 0.017(3) 0.080(5) 0.033(4)
C73 0.177(8) 0.021(3) 0.045(3) 0.005(2) 0.058(5) 0.018(4)
C74 0.160(7) 0.024(3) 0.029(3) -0.003(2) 0.019(4) 0.003(4)
C75 0.089(4) 0.019(2) 0.033(3) -0.0001(19) 0.016(3) 0.000(2)
C76 0.0183(18) 0.022(2) 0.0167(18) 0.0011(15) 0.0064(15) -0.0027(15)
C77 0.030(2) 0.026(2) 0.022(2) 0.0026(17) 0.0115(17) 0.0037(17)
C78 0.031(2) 0.042(3) 0.020(2) 0.0075(18) 0.0137(18) 0.0000(19)
C79 0.024(2) 0.037(2) 0.023(2) 0.0122(18) 0.0018(17) -0.0019(18)
C80 0.0179(19) 0.029(2) 0.026(2) 0.0046(17) 0.0033(16) 0.0031(16)
C81 0.0197(19) 0.023(2) 0.0197(19) -0.0010(16) 0.0077(15) -0.0006(15)
C82 0.021(2) 0.029(2) 0.0201(19) 0.0039(16) 0.0111(16) 0.0043(16)
C83 0.023(2) 0.030(2) 0.040(2) 0.0038(19) 0.0093(19) -0.0006(18)
C84 0.025(2) 0.049(3) 0.044(3) 0.000(2) 0.011(2) -0.007(2)
C85 0.023(2) 0.058(3) 0.044(3) 0.011(2) 0.012(2) 0.011(2)
C86 0.026(2) 0.044(3) 0.054(3) 0.004(2) 0.012(2) 0.011(2)
C87 0.024(2) 0.032(2) 0.040(3) -0.0056(19) 0.0121(19) 0.0015(18)
C88 0.0219(19) 0.0200(19) 0.0204(19) 0.0002(15) 0.0108(16) 0.0031(15)
C89 0.0211(19) 0.0150(18) 0.0178(18) -0.0024(14) 0.0045(15) -0.0031(14)
C90 0.0208(19) 0.0175(19) 0.0164(18) -0.0039(15) 0.0031(15) -0.0003(15)
C91 0.024(2) 0.018(2) 0.033(2) -0.0061(17) 0.0079(17) -0.0001(16)
C92 0.028(2) 0.021(2) 0.029(2) 0.0092(17) 0.0042(18) -0.0042(17)
C93 0.037(2) 0.039(3) 0.019(2) 0.0022(18) 0.0119(18) -0.005(2)
C94 0.027(2) 0.030(2) 0.031(2) -0.0042(18) 0.0138(18) -0.0003(18)
C95 0.031(2) 0.016(2) 0.035(2) -0.0042(17) 0.0104(19) 0.0017(16)
C96 0.042(3) 0.021(2) 0.025(2) -0.0009(17) 0.0135(19) 0.0040(18)
C97 0.056(3) 0.023(2) 0.034(2) -0.0019(19) 0.016(2) 0.013(2)
C98 0.055(4) 0.046(3) 0.113(5) -0.052(4) 0.007(4) 0.001(3)
C99 0.040(4) 0.100(6) 0.276(11) -0.141(7) 0.046(5) -0.029(4)
C100 0.040(3) 0.066(4) 0.181(7) -0.087(5) 0.048(4) -0.018(3)
C101 0.0235(19) 0.0182(19) 0.0148(18) -0.0032(15) 0.0050(15) 0.0010(15)
C102 0.026(2) 0.029(2) 0.044(3) 0.013(2) 0.009(2) 0.0057(18)
C103 0.029(2) 0.035(3) 0.037(2) 0.012(2) 0.0044(19) 0.0127(19)
C104 0.045(3) 0.023(2) 0.022(2) 0.0023(17) 0.0118(19) 0.0054(19)
C105 0.038(2) 0.024(2) 0.033(2) -0.0001(18) 0.018(2) -0.0054(18)
C106 0.026(2) 0.0187(19) 0.022(2) -0.0002(15) 0.0040(16) 0.0004(16)
C107 0.0203(19) 0.0143(18) 0.0220(19) -0.0008(15) 0.0023(15) 0.0019(14)
C108 0.024(2) 0.040(3) 0.030(2) -0.0140(19) 0.0114(18) -0.0051(18)
C109 0.033(2) 0.041(3) 0.034(2) -0.019(2) 0.005(2) 0.003(2)
C110 0.036(2) 0.021(2) 0.035(2) -0.0062(18) -0.012(2) -0.0004(18)
C111 0.028(2) 0.023(2) 0.033(2) 0.0100(18) -0.0066(18) -0.0077(17)
C112 0.022(2) 0.021(2) 0.022(2) 0.0107(16) -0.0010(16) -0.0003(16)
C113 0.0202(19) 0.0163(18) 0.0195(18) 0.0009(15) 0.0078(15) -0.0009(14)
C114 0.0127(17) 0.0235(19) 0.0178(18) -0.0034(15) 0.0075(14) 0.0013(14)
C115 0.023(2) 0.019(2) 0.035(2) -0.0035(17) 0.0109(18) -0.0002(16)
C116 0.021(2) 0.036(3) 0.050(3) -0.016(2) 0.015(2) -0.0047(18)
C117 0.0152(19) 0.052(3) 0.034(2) -0.015(2) 0.0049(18) 0.0028(19)
C118 0.022(2) 0.046(3) 0.026(2) 0.0059(19) 0.0073(17) 0.0153(19)
C119 0.024(2) 0.034(2) 0.028(2) 0.0045(18) 0.0130(17) -0.0004(17)
C120 0.0173(18) 0.0160(18) 0.0160(18) -0.0014(14) 0.0019(14) 0.0022(14)
C121 0.025(2) 0.030(2) 0.024(2) -0.0079(17) 0.0101(17) -0.0038(17)
C122 0.035(2) 0.039(3) 0.025(2) -0.0098(19) 0.0129(19) 0.005(2)
C123 0.028(2) 0.025(2) 0.020(2) -0.0086(16) -0.0004(17) 0.0004(17)
C124 0.023(2) 0.022(2) 0.025(2) -0.0043(16) 0.0033(16) -0.0029(16)
C125 0.0204(19) 0.022(2) 0.0167(18) -0.0003(15) 0.0052(15) 0.0030(15)
C126 0.026(2) 0.0140(18) 0.0196(19) -0.0046(15) 0.0082(16) 0.0006(15)
C127 0.026(2) 0.023(2) 0.0203(19) -0.0034(16) 0.0058(16) -0.0028(16)
C128 0.042(3) 0.025(2) 0.026(2) -0.0077(17) 0.0118(19) -0.0052(19)
C129 0.052(3) 0.037(3) 0.046(3) -0.025(2) 0.025(2) -0.004(2)
C130 0.046(3) 0.054(3) 0.074(4) -0.034(3) 0.040(3) -0.011(3)
C131 0.032(2) 0.035(3) 0.043(3) -0.017(2) 0.017(2) -0.0088(19)
C132 0.037(2) 0.0149(19) 0.0166(18) -0.0026(15) 0.0079(17) -0.0060(16)
C133 0.048(3) 0.023(2) 0.025(2) 0.0002(17) 0.007(2) -0.0033(19)
C134 0.079(4) 0.027(3) 0.028(2) 0.011(2) 0.010(3) -0.003(2)
C135 0.091(4) 0.030(3) 0.022(2) 0.0013(19) 0.026(3) -0.020(3)
C136 0.064(3) 0.046(3) 0.041(3) -0.009(2) 0.035(3) -0.021(3)
C137 0.042(3) 0.025(2) 0.033(2) -0.0001(18) 0.019(2) -0.0102(19)
C138 0.0128(17) 0.0154(18) 0.0193(18) -0.0004(14) 0.0018(14) -0.0025(14)
C139 0.029(2) 0.0113(17) 0.0190(18) -0.0005(14) 0.0123(16) -0.0029(15)
C140 0.032(2) 0.019(2) 0.027(2) -0.0043(16) 0.0139(18) -0.0066(17)
C141 0.034(2) 0.025(2) 0.035(2) -0.0043(18) 0.0218(19) -0.0060(18)
C142 0.053(3) 0.024(2) 0.032(2) -0.0076(18) 0.029(2) -0.007(2)
C143 0.052(3) 0.026(2) 0.019(2) -0.0071(17) 0.013(2) -0.007(2)
C144 0.032(2) 0.024(2) 0.022(2) -0.0022(16) 0.0096(17) -0.0040(17)
C145 0.0202(18) 0.0196(19) 0.0138(17) -0.0058(14) 0.0014(14) -0.0006(15)
C146 0.027(2) 0.021(2) 0.025(2) 0.0012(16) 0.0040(17) -0.0017(16)
C147 0.020(2) 0.034(2) 0.035(2) -0.0027(19) -0.0031(18) -0.0018(18)
C148 0.032(2) 0.029(2) 0.024(2) 0.0014(17) -0.0043(18) 0.0087(18)
C149 0.035(2) 0.020(2) 0.025(2) 0.0020(17) 0.0010(18) 0.0015(17)
C150 0.023(2) 0.025(2) 0.0176(19) -0.0009(16) 0.0049(16) -0.0035(16)
C151 0.0186(18) 0.024(2) 0.0199(19) -0.0037(16) 0.0098(15) -0.0008(15)
C152 0.029(2) 0.026(2) 0.036(2) -0.0004(18) 0.0133(19) -0.0008(17)
C153 0.047(3) 0.032(3) 0.053(3) -0.003(2) 0.029(2) -0.010(2)
C154 0.029(2) 0.052(3) 0.060(3) -0.003(3) 0.027(2) -0.008(2)
C155 0.023(2) 0.054(3) 0.064(3) 0.017(3) 0.017(2) 0.009(2)
C156 0.027(2) 0.028(2) 0.046(3) 0.007(2) 0.012(2) 0.0022(18)
C157 0.026(2) 0.0165(19) 0.0175(18) -0.0014(15) 0.0085(16) -0.0015(15)
C158 0.030(2) 0.020(2) 0.0171(18) 0.0002(15) 0.0116(16) 0.0045(16)
C159 0.047(3) 0.018(2) 0.024(2) -0.0013(16) 0.0158(19) 0.0047(18)
C160 0.063(3) 0.041(3) 0.015(2) -0.0097(19) -0.007(2) 0.015(2)
C161 0.056(3) 0.048(3) 0.031(3) -0.016(2) -0.012(2) 0.029(3)
C162 0.039(3) 0.033(2) 0.020(2) -0.0089(18) -0.0049(18) 0.017(2)
C163 0.0230(19) 0.0122(17) 0.0182(18) 0.0023(14) 0.0082(15) 0.0076(14)
C164 0.043(2) 0.0138(19) 0.027(2) -0.0029(16) 0.0224(19) 0.0030(17)
C165 0.052(3) 0.024(2) 0.038(2) -0.0052(19) 0.033(2) -0.008(2)
C166 0.082(4) 0.025(2) 0.049(3) -0.007(2) 0.048(3) -0.015(2)
C167 0.099(5) 0.019(2) 0.038(3) -0.003(2) 0.047(3) 0.001(3)
C168 0.081(4) 0.017(2) 0.027(2) 0.0035(18) 0.027(2) 0.013(2)
C169 0.053(3) 0.020(2) 0.025(2) -0.0008(17) 0.019(2) 0.0107(19)
C170 0.046(5) 0.017(4) 0.032(4) -0.009(3) 0.025(3) -0.012(3)
C171 0.034(3) 0.041(4) 0.026(3) -0.013(3) 0.012(3) -0.011(3)
C172 0.051(4) 0.064(5) 0.025(3) -0.017(3) 0.012(3) -0.026(4)
C173 0.096(7) 0.054(5) 0.036(4) -0.023(4) 0.036(5) -0.043(5)
C174 0.113(10) 0.017(4) 0.031(5) -0.007(3) 0.043(5) 0.003(4)
C175 0.082(6) 0.018(4) 0.024(4) 0.000(3) 0.027(4) 0.005(4)
C176 0.0211(19) 0.026(2) 0.0134(18) -0.0040(15) 0.0021(15) 0.0071(16)
C177 0.023(2) 0.043(3) 0.026(2) 0.0045(19) 0.0066(17) 0.0044(19)
C178 0.023(2) 0.063(3) 0.033(2) 0.007(2) 0.0062(19) -0.001(2)
C179 0.022(2) 0.066(4) 0.036(3) -0.006(2) 0.004(2) 0.010(2)
C180 0.033(3) 0.040(3) 0.042(3) -0.005(2) 0.000(2) 0.017(2)
C181 0.022(2) 0.037(3) 0.030(2) -0.0070(19) 0.0013(18) 0.0058(18)
C182 0.0200(18) 0.0131(17) 0.0187(18) -0.0022(14) 0.0087(15) -0.0016(14)
C183 0.029(2) 0.023(2) 0.0173(19) 0.0014(15) 0.0104(16) 0.0029(16)
C184 0.042(3) 0.038(3) 0.0145(19) -0.0077(18) 0.0108(18) -0.009(2)
C185 0.036(2) 0.028(2) 0.035(2) -0.0165(19) 0.022(2) -0.0080(19)
C186 0.029(2) 0.023(2) 0.039(2) -0.0051(18) 0.0182(19) 0.0016(17)
C187 0.0219(19) 0.0187(19) 0.024(2) -0.0011(16) 0.0108(16) -0.0030(15)
C188 0.0220(19) 0.0155(18) 0.0180(18) 0.0013(14) 0.0048(15) 0.0034(15)
C189 0.040(2) 0.020(2) 0.021(2) -0.0029(16) 0.0168(18) -0.0012(17)
C190 0.051(3) 0.024(2) 0.023(2) 0.0008(17) 0.024(2) 0.0072(19)
C191 0.077(4) 0.021(2) 0.029(2) -0.0014(18) 0.034(2) 0.004(2)
C192 0.097(5) 0.034(3) 0.031(3) -0.003(2) 0.030(3) -0.023(3)
C193 0.071(4) 0.059(4) 0.041(3) -0.001(3) 0.017(3) -0.038(3)
C194 0.048(3) 0.047(3) 0.031(2) 0.003(2) 0.013(2) -0.015(2)
C195 0.0211(19) 0.0181(19) 0.0177(18) -0.0001(15) 0.0105(15) -0.0054(15)
C196 0.0214(19) 0.0191(19) 0.0159(18) -0.0021(15) 0.0092(15) -0.0025(15)
C197 0.0201(19) 0.024(2) 0.0202(19) 0.0003(16) 0.0101(15) -0.0019(15)
C198 0.025(2) 0.023(2) 0.025(2) -0.0064(16) 0.0132(17) 0.0024(16)
C199 0.028(2) 0.034(2) 0.021(2) -0.0092(17) 0.0117(17) -0.0001(18)
C200 0.023(2) 0.028(2) 0.0202(19) 0.0019(16) 0.0086(16) 0.0029(16)

loop_
_atom_type_symbol
_atom_type_description
_atom_type_scat_dispersion_real
_atom_type_scat_dispersion_imag
_atom_type_scat_source
C C 0.0033 0.0016 'International Tables Vol C Tables 4.2.6.8 and 6.1.1.4'
H H 0.0000 0.0000 'International Tables Vol C Tables 4.2.6.8 and 6.1.1.4'
Cl Cl 0.1484 0.1585 'International Tables Vol C Tables 4.2.6.8 and 6.1.1.4'
Cu Cu 0.3201 1.2651 'International Tables Vol C Tables 4.2.6.8 and 6.1.1.4'
F F 0.0171 0.0103 'International Tables Vol C Tables 4.2.6.8 and 6.1.1.4'
N N 0.0061 0.0033 'International Tables Vol C Tables 4.2.6.8 and 6.1.1.4'
P P 0.1023 0.0942 'International Tables Vol C Tables 4.2.6.8 and 6.1.1.4'
Ni Ni 0.3393 1.1124 'International Tables Vol C Tables 4.2.6.8 and 6.1.1.4'

loop_
_geom_angle_atom_site_label_1
_geom_angle_atom_site_label_2
_geom_angle_atom_site_label_3
_geom_angle
C506 Ni1 C508 177.10(14)
C506 Ni1 C507 91.61(15)
C508 Ni1 C507 89.08(14)
C506 Ni1 C505 87.32(15)
C508 Ni1 C505 92.14(15)
C507 Ni1 C505 176.68(15)
N501 Cu1 P3 128.77(10)
N501 Cu1 P1 112.64(10)
P3 Cu1 P1 115.78(4)
N505 Cu2 C502 96.09(12)
N505 Cu2 P4 118.65(8)
C502 Cu2 P4 109.71(10)
N505 Cu2 P2 116.57(8)
C502 Cu2 P2 97.34(9)
P4 Cu2 P2 113.95(4)
N502 Cu3 N506 96.52(12)
N502 Cu3 P5 110.67(9)
N506 Cu3 P5 118.07(9)
N502 Cu3 P7 99.39(9)
N506 Cu3 P7 116.64(9)
P5 Cu3 P7 112.27(4)
C503 Cu4 P6 129.04(11)
C503 Cu4 P8 116.03(11)
P6 Cu4 P8 111.22(4)
N503 Cu5 P11 127.85(10)
N503 Cu5 P9 115.83(10)
P11 Cu5 P9 112.41(4)
N507 Cu6 C504 95.22(12)
N507 Cu6 P12 119.57(9)
C504 Cu6 P12 113.06(9)
N507 Cu6 P10 118.65(9)
C504 Cu6 P10 96.79(9)
P12 Cu6 P10 109.87(4)
N504 Cu7 N508 95.63(13)
N504 Cu7 P13 115.06(9)
N508 Cu7 P13 120.57(9)
N504 Cu7 P15 97.73(9)
N508 Cu7 P15 116.83(9)
P13 Cu7 P15 108.20(4)
C501 Cu8 P14 128.62(10)
C501 Cu8 P16 115.49(10)
P14 Cu8 P16 110.10(4)
C207 P1 C1 96.0(5)
C207 P1 C13 110.0(4)
C1 P1 C13 106.12(16)
C207 P1 C7 8.6(5)
C1 P1 C7 103.2(2)
C13 P1 C7 103.27(19)
C207 P1 Cu1 112.9(5)
C1 P1 Cu1 120.53(12)
C13 P1 Cu1 110.24(12)
C7 P1 Cu1 111.88(18)
C20 P2 C14 103.10(16)
C20 P2 C13 103.83(16)
C14 P2 C13 100.27(16)
C20 P2 Cu2 108.73(11)
C14 P2 Cu2 113.82(12)
C13 P2 Cu2 124.73(12)
C232 P3 C38 129.50(17)
C232 P3 C26 93.03(16)
C38 P3 C26 104.88(15)
C232 P3 C32 28.81(16)
C38 P3 C32 100.70(16)
C26 P3 C32 103.88(16)
C232 P3 Cu1 97.13(11)
C38 P3 Cu1 115.46(9)
C26 P3 Cu1 115.53(13)
C32 P3 Cu1 114.62(13)
C232 P3 C237 33.87(6)
C38 P3 C237 95.67(12)
C26 P3 C237 106.42(14)
C32 P3 C237 5.14(14)
Cu1 P3 C237 116.52(8)
C39 P4 C45 103.54(16)
C39 P4 C38 101.23(15)
C45 P4 C38 101.96(14)
C39 P4 Cu2 111.77(12)
C45 P4 Cu2 123.09(12)
C38 P4 Cu2 112.65(9)
C51 P5 C57 103.11(16)
C51 P5 C63 102.41(17)
C57 P5 C63 102.14(16)
C51 P5 Cu3 112.87(12)
C57 P5 Cu3 121.33(12)
C63 P5 Cu3 112.77(12)
C64 P6 C70 100.79(17)
C64 P6 C63 104.47(18)
C70 P6 C63 104.2(2)
C64 P6 Cu4 119.22(14)
C70 P6 Cu4 108.14(14)
C63 P6 Cu4 117.82(12)
C82 P7 C76 102.27(16)
C82 P7 C88 102.67(17)
C76 P7 C88 102.22(16)
C82 P7 Cu3 107.80(12)
C76 P7 Cu3 114.41(12)
C88 P7 Cu3 124.80(12)
C89 P8 C95 103.35(17)
C89 P8 C88 105.06(17)
C95 P8 C88 102.81(17)
C89 P8 Cu4 117.83(12)
C95 P8 Cu4 113.95(14)
C88 P8 Cu4 112.29(12)
C101 P9 C107 101.92(16)
C101 P9 C113 103.64(16)
C107 P9 C113 104.50(16)
C101 P9 Cu5 115.11(12)
C107 P9 Cu5 118.82(12)
C113 P9 Cu5 111.20(12)
C120 P10 C114 102.52(16)
C120 P10 C113 103.34(16)
C114 P10 C113 103.27(16)
C120 P10 Cu6 113.04(12)
C114 P10 Cu6 107.24(11)
C113 P10 Cu6 124.93(12)
C132 P11 C126 100.49(17)
C132 P11 C138 103.58(17)
C126 P11 C138 104.25(16)
C132 P11 Cu5 107.86(12)
C126 P11 Cu5 119.32(12)
C138 P11 Cu5 118.79(11)
C139 P12 C145 103.23(16)
C139 P12 C138 101.17(16)
C145 P12 C138 103.21(16)
C139 P12 Cu6 123.00(12)
C145 P12 Cu6 112.58(11)
C138 P12 Cu6 111.39(12)
C157 P13 C151 103.33(16)
C157 P13 C163 100.54(16)
C151 P13 C163 103.86(17)
C157 P13 Cu7 122.68(12)
C151 P13 Cu7 111.84(12)
C163 P13 Cu7 112.50(11)
C164 P14 C170 104.2(2)
C164 P14 C163 104.45(17)
C170 P14 C163 104.8(2)
C164 P14 C370 97.3(5)
C170 P14 C370 7.0(6)
C163 P14 C370 106.4(4)
C164 P14 Cu8 102.74(12)
C170 P14 Cu8 118.52(18)
C163 P14 Cu8 120.09(11)
C370 P14 Cu8 121.7(4)
C182 P15 C176 102.26(16)
C182 P15 C188 102.71(16)
C176 P15 C188 102.97(17)
C182 P15 Cu7 114.74(12)
C176 P15 Cu7 107.99(12)
C188 P15 Cu7 123.66(12)
C195 P16 C188 104.83(16)
C195 P16 C189 103.49(16)
C188 P16 C189 103.48(17)
C195 P16 Cu8 115.79(12)
C188 P16 Cu8 114.58(12)
C189 P16 Cu8 113.29(13)
N501 C501 Cu8 175.4(3)
C501 N501 Cu1 171.0(3)
N502 C502 Cu2 158.3(3)
C502 N502 Cu3 162.3(3)
N503 C503 Cu4 173.1(3)
C503 N503 Cu5 174.3(3)
N504 C504 Cu6 160.1(3)
C504 N504 Cu7 161.7(3)
N505 C505 Ni1 176.1(3)
C505 N505 Cu2 153.3(3)
N506 C506 Ni1 176.5(3)
C506 N506 Cu3 151.2(3)
N507 C507 Ni1 176.6(3)
C507 N507 Cu6 150.7(3)
N508 C508 Ni1 177.1(3)
C508 N508 Cu7 148.8(3)
C2 C1 C6 119.2(3)
C2 C1 P1 118.9(3)
C6 C1 P1 121.8(3)
C1 C2 C3 120.1(3)
C4 C3 C2 120.0(3)
C3 C4 C5 120.6(3)
C6 C5 C4 119.5(3)
C5 C6 C1 120.5(4)
C8 C7 C12 120.0
C8 C7 P1 115.4(3)
C12 C7 P1 124.5(3)
C7 C8 C9 120.0
C10 C9 C8 120.0
C11 C10 C9 120.0
C10 C11 C12 120.0
C11 C12 C7 120.0
C208 C207 C212 120.0
C208 C207 P1 117.8(7)
C212 C207 P1 122.2(7)
C209 C208 C207 120.0
C208 C209 C210 120.0
C209 C210 C211 120.0
C210 C211 C212 120.0
C211 C212 C207 120.0
P1 C13 P2 109.30(18)
C15 C14 C19 119.6(3)
C15 C14 P2 119.7(3)
C19 C14 P2 120.7(3)
C16 C15 C14 120.5(4)
C17 C16 C15 119.5(4)
C18 C17 C16 120.7(4)
C17 C18 C19 120.0(4)
C14 C19 C18 119.7(4)
C21 C20 C25 118.3(3)
C21 C20 P2 124.2(3)
C25 C20 P2 117.2(3)
C22 C21 C20 120.4(4)
C23 C22 C21 120.7(4)
C22 C23 C24 120.0(4)
C23 C24 C25 120.2(4)
C24 C25 C20 120.4(4)
C27 C26 C31 119.2(4)
C27 C26 P3 118.0(3)
C31 C26 P3 122.8(3)
C26 C27 C28 121.1(5)
C29 C28 C27 119.3(5)
C30 C29 C28 120.0(4)
C29 C30 C31 120.0(4)
C26 C31 C30 120.4(4)
C33 C32 C37 119.3(3)
C33 C32 P3 118.0(3)
C37 C32 P3 122.7(3)
C32 C33 C34 119.8(5)
C35 C34 C33 120.6(5)
C34 C35 C36 120.4(4)
C37 C36 C35 119.5(4)
C36 C37 C32 120.4(3)
C237 C232 C233 120.0
C237 C232 P3 106.96(11)
C233 C232 P3 132.09(11)
C234 C233 C232 120.1
C235 C234 C233 119.9
C234 C235 C236 120.0
C237 C236 C235 120.1
C232 C237 C236 119.9
C232 C237 P3 39.17(7)
C236 C237 P3 157.77(7)
P3 C38 P4 112.05(14)
C40 C39 C44 118.5(3)
C40 C39 P4 121.8(3)
C44 C39 P4 119.6(3)
C41 C40 C39 121.0(4)
C40 C41 C42 120.0(4)
C43 C42 C41 119.7(4)
C42 C43 C44 120.5(4)
C39 C44 C43 120.3(4)
C50 C45 C46 118.7(3)
C50 C45 P4 120.4(3)
C46 C45 P4 120.9(3)
C47 C46 C45 120.8(4)
C46 C47 C48 119.9(3)
C49 C48 C47 120.5(4)
C48 C49 C50 119.8(4)
C45 C50 C49 120.4(3)
C56 C51 C52 118.2(4)
C56 C51 P5 123.3(3)
C52 C51 P5 118.2(3)
C51 C52 C53 120.6(4)
C54 C53 C52 120.1(4)
C55 C54 C53 119.7(4)
C54 C55 C56 120.8(4)
C51 C56 C55 120.5(4)
C62 C57 C58 119.4(3)
C62 C57 P5 119.6(3)
C58 C57 P5 121.0(3)
C59 C58 C57 120.4(4)
C58 C59 C60 119.4(4)
C59 C60 C61 121.1(4)
C60 C61 C62 119.3(4)
C57 C62 C61 120.4(3)
P5 C63 P6 111.04(19)
C69 C64 C65 119.5(4)
C69 C64 P6 119.8(3)
C65 C64 P6 120.6(3)
C66 C65 C64 120.9(5)
C67 C66 C65 119.1(5)
C68 C67 C66 120.7(4)
C67 C68 C69 120.6(5)
C64 C69 C68 119.2(5)
C71 C70 C75 118.1(4)
C71 C70 P6 125.3(4)
C75 C70 P6 116.5(4)
C70 C71 C72 120.1(5)
C73 C72 C71 120.2(6)
C72 C73 C74 120.9(5)
C75 C74 C73 118.4(6)
C74 C75 C70 122.3(6)
C81 C76 C77 120.0(3)
C81 C76 P7 119.7(3)
C77 C76 P7 120.2(3)
C78 C77 C76 119.2(4)
C79 C78 C77 120.7(4)
C78 C79 C80 120.2(4)
C79 C80 C81 119.8(4)
C76 C81 C80 120.0(3)
C83 C82 C87 118.4(4)
C83 C82 P7 117.1(3)
C87 C82 P7 124.2(3)
C84 C83 C82 120.3(4)
C83 C84 C85 120.2(4)
C86 C85 C84 120.7(4)
C85 C86 C87 119.4(4)
C86 C87 C82 120.9(4)
P8 C88 P7 110.43(18)
C90 C89 C94 119.1(3)
C90 C89 P8 119.3(3)
C94 C89 P8 121.6(3)
C89 C90 C91 120.0(3)
C92 C91 C90 120.1(4)
C93 C92 C91 120.0(4)
C92 C93 C94 120.6(4)
C93 C94 C89 120.2(4)
C100 C95 C96 117.1(4)
C100 C95 P8 117.7(3)
C96 C95 P8 125.1(3)
C97 C96 C95 122.0(4)
C98 C97 C96 119.7(4)
C97 C98 C99 120.9(5)
C98 C99 C100 118.8(6)
C95 C100 C99 121.4(5)
C106 C101 C102 118.3(3)
C106 C101 P9 122.8(3)
C102 C101 P9 118.8(3)
C103 C102 C101 120.5(4)
C104 C103 C102 120.4(4)
C105 C104 C103 119.5(4)
C104 C105 C106 120.5(4)
C101 C106 C105 120.7(4)
C112 C107 C108 119.9(3)
C112 C107 P9 119.1(3)
C108 C107 P9 121.0(3)
C109 C108 C107 120.2(4)
C108 C109 C110 119.5(4)
C111 C110 C109 120.4(4)
C110 C111 C112 120.6(4)
C107 C112 C111 119.4(4)
P9 C113 P10 110.87(18)
C119 C114 C115 117.9(3)
C119 C114 P10 117.5(3)
C115 C114 P10 124.3(3)
C116 C115 C114 120.4(4)
C117 C116 C115 120.5(4)
C116 C117 C118 119.5(4)
C119 C118 C117 120.7(4)
C118 C119 C114 121.0(4)
C125 C120 C121 118.8(3)
C125 C120 P10 119.8(3)
C121 C120 P10 121.3(3)
C122 C121 C120 120.4(4)
C123 C122 C121 120.5(4)
C122 C123 C124 119.6(4)
C125 C124 C123 120.1(4)
C120 C125 C124 120.5(3)
C131 C126 C127 119.7(3)
C131 C126 P11 120.2(3)
C127 C126 P11 120.1(3)
C128 C127 C126 120.7(4)
C127 C128 C129 119.5(4)
C130 C129 C128 119.8(4)
C129 C130 C131 120.8(4)
C126 C131 C130 119.6(4)
C137 C132 C133 119.5(4)
C137 C132 P11 125.1(3)
C133 C132 P11 115.3(3)
C134 C133 C132 120.5(5)
C133 C134 C135 119.4(5)
C136 C135 C134 120.8(4)
C135 C136 C137 119.7(5)
C132 C137 C136 120.0(4)
P12 C138 P11 111.68(18)
C144 C139 C140 118.6(3)
C144 C139 P12 121.9(3)
C140 C139 P12 119.4(3)
C139 C140 C141 120.4(4)
C142 C141 C140 119.7(4)
C143 C142 C141 120.1(4)
C142 C143 C144 121.0(4)
C143 C144 C139 120.2(4)
C146 C145 C150 118.6(3)
C146 C145 P12 124.3(3)
C150 C145 P12 117.1(3)
C147 C146 C145 120.6(4)
C146 C147 C148 120.0(4)
C149 C148 C147 119.9(4)
C148 C149 C150 120.5(4)
C149 C150 C145 120.4(4)
C152 C151 C156 119.3(4)
C152 C151 P13 117.1(3)
C156 C151 P13 123.5(3)
C151 C152 C153 119.9(4)
C154 C153 C152 120.7(4)
C155 C154 C153 119.5(4)
C154 C155 C156 120.0(4)
C155 C156 C151 120.5(4)
C162 C157 C158 119.3(3)
C162 C157 P13 119.8(3)
C158 C157 P13 120.8(3)
C159 C158 C157 119.6(4)
C158 C159 C160 120.3(4)
C159 C160 C161 120.6(4)
C160 C161 C162 119.6(4)
C157 C162 C161 120.5(4)
P13 C163 P14 111.02(18)
C169 C164 C165 119.7(4)
C169 C164 P14 125.0(3)
C165 C164 P14 115.2(3)
C166 C165 C164 119.6(5)
C167 C166 C165 120.0(5)
C166 C167 C168 121.6(4)
C167 C168 C169 118.8(5)
C164 C169 C168 120.2(4)
C171 C170 C175 120.0
C171 C170 P14 120.7(3)
C175 C170 P14 119.3(3)
C172 C171 C170 120.0
C173 C172 C171 120.0
C172 C173 C174 120.0
C173 C174 C175 120.0
C174 C175 C170 120.0
C371 C370 C375 120.0
C371 C370 P14 115.4(8)
C375 C370 P14 124.1(8)
C370 C371 C372 120.0
C373 C372 C371 120.0
C372 C373 C374 120.0
C373 C374 C375 120.0
C374 C375 C370 120.0
C181 C176 C177 118.8(4)
C181 C176 P15 124.7(3)
C177 C176 P15 116.4(3)
C178 C177 C176 121.1(4)
C179 C178 C177 119.3(4)
C180 C179 C178 121.3(4)
C179 C180 C181 119.1(4)
C176 C181 C180 120.4(4)
C187 C182 C183 119.0(3)
C187 C182 P15 119.2(3)
C183 C182 P15 121.8(3)
C184 C183 C182 120.2(4)
C185 C184 C183 120.1(4)
C186 C185 C184 120.3(4)
C185 C186 C187 120.6(4)
C182 C187 C186 119.8(4)
P16 C188 P15 111.24(18)
C190 C189 C194 118.9(4)
C190 C189 P16 123.5(3)
C194 C189 P16 117.6(3)
C191 C190 C189 121.6(4)
C192 C191 C190 119.0(5)
C191 C192 C193 120.9(4)
C192 C193 C194 119.3(5)
C189 C194 C193 120.2(5)
C196 C195 C200 119.6(3)
C196 C195 P16 118.6(3)
C200 C195 P16 121.8(3)
C195 C196 C197 120.2(3)
C198 C197 C196 119.6(3)
C199 C198 C197 120.8(3)
C198 C199 C200 120.0(3)
C199 C200 C195 119.8(4)

loop_
_geom_bond_atom_site_label_1
_geom_bond_atom_site_label_2
_geom_bond_distance
Ni1 C506 1.866(4)
Ni1 C508 1.868(4)
Ni1 C507 1.872(4)
Ni1 C505 1.873(4)
Cu1 N501 1.925(3)
Cu1 P3 2.2545(10)
Cu1 P1 2.2572(10)
Cu2 N505 2.001(3)
Cu2 C502 2.007(3)
Cu2 P4 2.2455(10)
Cu2 P2 2.2869(10)
Cu3 N502 2.006(3)
Cu3 N506 2.008(3)
Cu3 P5 2.2430(10)
Cu3 P7 2.2776(10)
Cu4 C503 1.919(4)
Cu4 P6 2.2432(11)
Cu4 P8 2.2609(10)
Cu5 N503 1.918(3)
Cu5 P11 2.2502(10)
Cu5 P9 2.2646(10)
Cu6 N507 2.001(3)
Cu6 C504 2.017(3)
Cu6 P12 2.2514(10)
Cu6 P10 2.2896(10)
Cu7 N504 2.000(3)
Cu7 N508 2.008(3)
Cu7 P13 2.2463(10)
Cu7 P15 2.2828(10)
Cu8 C501 1.930(4)
Cu8 P14 2.2358(10)
Cu8 P16 2.2615(10)
P1 C207 1.821(9)
P1 C1 1.823(3)
P1 C13 1.832(4)
P1 C7 1.835(3)
P2 C20 1.824(4)
P2 C14 1.828(4)
P2 C13 1.848(4)
P3 C232 1.563(3)
P3 C38 1.827(3)
P3 C26 1.830(4)
P3 C32 1.835(4)
P3 C237 2.367(3)
P4 C39 1.822(4)
P4 C45 1.823(3)
P4 C38 1.841(3)
P5 C51 1.831(4)
P5 C57 1.839(4)
P5 C63 1.839(4)
P6 C64 1.829(4)
P6 C70 1.831(4)
P6 C63 1.843(4)
P7 C82 1.828(4)
P7 C76 1.832(4)
P7 C88 1.846(4)
P8 C89 1.819(4)
P8 C95 1.825(4)
P8 C88 1.838(4)
P9 C101 1.826(4)
P9 C107 1.830(4)
P9 C113 1.836(4)
P10 C120 1.830(3)
P10 C114 1.835(3)
P10 C113 1.836(4)
P11 C132 1.830(4)
P11 C126 1.836(4)
P11 C138 1.839(3)
P12 C139 1.828(4)
P12 C145 1.832(4)
P12 C138 1.836(3)
P13 C157 1.824(4)
P13 C151 1.828(4)
P13 C163 1.841(3)
P14 C164 1.836(4)
P14 C170 1.843(4)
P14 C163 1.844(4)
P14 C370 1.855(11)
P15 C182 1.827(3)
P15 C176 1.829(4)
P15 C188 1.846(4)
P16 C195 1.811(4)
P16 C188 1.825(4)
P16 C189 1.828(4)
C501 N501 1.157(5)
C502 N502 1.156(4)
C503 N503 1.164(5)
C504 N504 1.157(4)
C505 N505 1.146(4)
C506 N506 1.153(4)
C507 N507 1.150(4)
C508 N508 1.157(4)
C1 C2 1.391(5)
C1 C6 1.399(5)
C2 C3 1.397(5)
C3 C4 1.369(5)
C4 C5 1.398(5)
C5 C6 1.382(5)
C7 C8 1.3900
C7 C12 1.3900
C8 C9 1.3900
C9 C10 1.3900
C10 C11 1.3900
C11 C12 1.3900
C207 C208 1.3900
C207 C212 1.3900
C208 C209 1.3900
C209 C210 1.3900
C210 C211 1.3900
C211 C212 1.3900
C14 C15 1.389(5)
C14 C19 1.391(5)
C15 C16 1.387(5)
C16 C17 1.382(6)
C17 C18 1.375(6)
C18 C19 1.396(5)
C20 C21 1.396(5)
C20 C25 1.401(5)
C21 C22 1.395(5)
C22 C23 1.367(6)
C23 C24 1.382(6)
C24 C25 1.397(5)
C26 C27 1.369(6)
C26 C31 1.381(5)
C27 C28 1.390(6)
C28 C29 1.380(7)
C29 C30 1.377(7)
C30 C31 1.385(6)
C32 C33 1.391(6)
C32 C37 1.405(5)
C33 C34 1.397(6)
C34 C35 1.373(7)
C35 C36 1.393(7)
C36 C37 1.388(5)
C232 C237 1.3793
C232 C233 1.3827
C233 C234 1.3814
C234 C235 1.3792
C235 C236 1.3827
C236 C237 1.3815
C39 C40 1.388(5)
C39 C44 1.394(5)
C40 C41 1.386(5)
C41 C42 1.390(6)
C42 C43 1.370(6)
C43 C44 1.397(6)
C45 C50 1.377(5)
C45 C46 1.407(5)
C46 C47 1.379(5)
C47 C48 1.381(5)
C48 C49 1.372(5)
C49 C50 1.409(5)
C51 C56 1.384(5)
C51 C52 1.390(5)
C52 C53 1.393(6)
C53 C54 1.376(6)
C54 C55 1.358(6)
C55 C56 1.392(6)
C57 C62 1.375(5)
C57 C58 1.410(5)
C58 C59 1.373(5)
C59 C60 1.383(6)
C60 C61 1.384(5)
C61 C62 1.392(5)
C64 C69 1.372(6)
C64 C65 1.383(6)
C65 C66 1.381(6)
C66 C67 1.371(7)
C67 C68 1.357(7)
C68 C69 1.400(6)
C70 C71 1.375(6)
C70 C75 1.391(7)
C71 C72 1.420(7)
C72 C73 1.354(9)
C73 C74 1.387(9)
C74 C75 1.387(7)
C76 C81 1.389(5)
C76 C77 1.402(5)
C77 C78 1.387(5)
C78 C79 1.380(6)
C79 C80 1.388(5)
C80 C81 1.391(5)
C82 C83 1.394(5)
C82 C87 1.396(5)
C83 C84 1.384(6)
C84 C85 1.385(6)
C85 C86 1.364(7)
C86 C87 1.395(6)
C89 C90 1.388(5)
C89 C94 1.394(5)
C90 C91 1.388(5)
C91 C92 1.380(5)
C92 C93 1.371(6)
C93 C94 1.377(6)
C95 C100 1.378(6)
C95 C96 1.380(5)
C96 C97 1.375(6)
C97 C98 1.343(7)
C98 C99 1.378(8)
C99 C100 1.389(7)
C101 C106 1.384(5)
C101 C102 1.403(5)
C102 C103 1.390(6)
C103 C104 1.382(6)
C104 C105 1.378(6)
C105 C106 1.395(5)
C107 C112 1.386(5)
C107 C108 1.394(5)
C108 C109 1.383(6)
C109 C110 1.386(6)
C110 C111 1.372(6)
C111 C112 1.388(5)
C114 C119 1.395(5)
C114 C115 1.404(5)
C115 C116 1.394(5)
C116 C117 1.372(6)
C117 C118 1.383(6)
C118 C119 1.378(5)
C120 C125 1.381(5)
C120 C121 1.396(5)
C121 C122 1.387(5)
C122 C123 1.369(6)
C123 C124 1.390(5)
C124 C125 1.390(5)
C126 C131 1.366(5)
C126 C127 1.387(5)
C127 C128 1.373(5)
C128 C129 1.388(6)
C129 C130 1.361(6)
C130 C131 1.392(6)
C132 C137 1.373(6)
C132 C133 1.398(6)
C133 C134 1.374(6)
C134 C135 1.381(7)
C135 C136 1.376(7)
C136 C137 1.394(6)
C139 C144 1.391(5)
C139 C140 1.399(5)
C140 C141 1.400(5)
C141 C142 1.379(6)
C142 C143 1.369(6)
C143 C144 1.389(5)
C145 C146 1.391(5)
C145 C150 1.397(5)
C146 C147 1.384(5)
C147 C148 1.384(6)
C148 C149 1.375(6)
C149 C150 1.380(5)
C151 C152 1.375(5)
C151 C156 1.401(5)
C152 C153 1.393(6)
C153 C154 1.384(6)
C154 C155 1.382(6)
C155 C156 1.383(6)
C157 C162 1.382(5)
C157 C158 1.409(5)
C158 C159 1.375(5)
C159 C160 1.377(6)
C160 C161 1.378(6)
C161 C162 1.385(6)
C164 C169 1.381(6)
C164 C165 1.407(6)
C165 C166 1.382(6)
C166 C167 1.372(7)
C167 C168 1.379(7)
C168 C169 1.407(5)
C170 C171 1.3900
C170 C175 1.3900
C171 C172 1.3900
C172 C173 1.3900
C173 C174 1.3900
C174 C175 1.3900
C370 C371 1.3900
C370 C375 1.3900
C371 C372 1.3900
C372 C373 1.3900
C373 C374 1.3900
C374 C375 1.3900
C176 C181 1.385(5)
C176 C177 1.396(6)
C177 C178 1.390(6)
C178 C179 1.381(6)
C179 C180 1.373(7)
C180 C181 1.419(6)
C182 C187 1.388(5)
C182 C183 1.404(5)
C183 C184 1.386(5)
C184 C185 1.378(6)
C185 C186 1.367(6)
C186 C187 1.396(5)
C189 C190 1.391(6)
C189 C194 1.396(6)
C190 C191 1.388(5)
C191 C192 1.382(7)
C192 C193 1.398(8)
C193 C194 1.399(6)
C195 C196 1.389(5)
C195 C200 1.398(5)
C196 C197 1.392(5)
C197 C198 1.382(5)
C198 C199 1.377(5)
C199 C200 1.390(5)
